data_7043767
loop_
_publ_author_name
'Islam, Sk Najmul'
'Sil, Amit'
'Patra, Sanjib K.'

_publ_section_title
;
 Achieving yellow emission by varying the donor/acceptor units in
 rod-shaped fluorenyl-alkynyl based \p-conjugated oligomers and their
 binuclear gold(i) alkynyl complexes.
;
_journal_name_full 'Dalton transactions (Cambridge, England : 2003)'
_journal_paper_doi 10.1039/c7dt00895c
_journal_year 2017
_chemical_formula_moiety 'C78 H100 N2 S Si2'
_chemical_formula_sum 'C78 H100 N2 S Si2'
_chemical_formula_weight 1153.83
_space_group_crystal_system triclinic
_space_group_IT_number 2
_space_group_name_Hall '-P 1'
_space_group_name_H-M_alt 'P -1'
_symmetry_space_group_name_Hall '-P 1'
_symmetry_space_group_name_H-M 'P -1'
_atom_sites_solution_hydrogens geom
_audit_creation_method
;
Olex2 1.2
(compiled 2015.09.30 svn.r3233 for OlexSys, GUI svn.r5103)
;
_audit_update_record
;
2016-10-27 deposited with the CCDC.
2017-03-29 downloaded from the CCDC.
;
_cell_angle_alpha 99.08(2)
_cell_angle_beta 102.73(2)
_cell_angle_gamma 103.53(2)
_cell_formula_units_Z 4
_cell_length_a 15.523(9)
_cell_length_b 17.690(11)
_cell_length_c 28.487(17)
_cell_measurement_reflns_used 1731
_cell_measurement_temperature 100(2)
_cell_measurement_theta_max 17.70
_cell_measurement_theta_min 2.17
_cell_volume 7235(8)
_computing_cell_refinement 'SAINT v8.34A (Bruker, 2013)'
_computing_data_collection 'Bruker SMART'
_computing_data_reduction 'SAINT v8.34A (Bruker, 2013)'
_computing_molecular_graphics ORTEP
_computing_publication_material 'Olex2 (Dolomanov et al., 2009)'
_computing_structure_refinement 'ShelXL (Sheldrick, 2015)'
_computing_structure_solution 'ShelXT (Sheldrick, 2015)'
_diffrn_ambient_temperature 100.15
_diffrn_measured_fraction_theta_full 0.997
_diffrn_measured_fraction_theta_max 0.997
_diffrn_measurement_device_type 'Bruker APEX II'
_diffrn_measurement_method '\f and \w scans'
_diffrn_radiation_type MoK\a
_diffrn_radiation_wavelength 0.71073
_diffrn_reflns_av_R_equivalents 0.4660
_diffrn_reflns_av_unetI/netI 0.5370
_diffrn_reflns_Laue_measured_fraction_full 0.997
_diffrn_reflns_Laue_measured_fraction_max 0.997
_diffrn_reflns_limit_h_max 18
_diffrn_reflns_limit_h_min -18
_diffrn_reflns_limit_k_max 20
_diffrn_reflns_limit_k_min -21
_diffrn_reflns_limit_l_max 33
_diffrn_reflns_limit_l_min -33
_diffrn_reflns_number 85829
_diffrn_reflns_point_group_measured_fraction_full 0.997
_diffrn_reflns_point_group_measured_fraction_max 0.997
_diffrn_reflns_theta_full 25.000
_diffrn_reflns_theta_max 25.000
_diffrn_reflns_theta_min 0.751
_diffrn_standards_number 0
_exptl_absorpt_coefficient_mu 0.119
_exptl_absorpt_correction_T_max 0.7456
_exptl_absorpt_correction_T_min 0.4149
_exptl_absorpt_correction_type multi-scan
_exptl_absorpt_process_details SADABS
_exptl_crystal_colour orange
_exptl_crystal_density_diffrn 1.059
_exptl_crystal_description needle
_exptl_crystal_F_000 2504
_exptl_crystal_preparation ', Luminescent'
_exptl_crystal_recrystallization_method layering
_exptl_crystal_size_max 0.24
_exptl_crystal_size_mid 0.24
_exptl_crystal_size_min 0.12
_refine_diff_density_max 0.609
_refine_diff_density_min -0.378
_refine_diff_density_rms 0.079
_refine_ls_extinction_method none
_refine_ls_goodness_of_fit_ref 1.007
_refine_ls_hydrogen_treatment constr
_refine_ls_matrix_type full
_refine_ls_number_parameters 1732
_refine_ls_number_reflns 25388
_refine_ls_number_restraints 2159
_refine_ls_restrained_S_all 0.986
_refine_ls_R_factor_all 0.4700
_refine_ls_R_factor_gt 0.1749
_refine_ls_shift/su_max 0.001
_refine_ls_shift/su_mean 0.000
_refine_ls_structure_factor_coef Fsqd
_refine_ls_weighting_details 'w=1/[\s^2^(Fo^2^)+(0.2000P)^2^] where P=(Fo^2^+2Fc^2^)/3'
_refine_ls_weighting_scheme calc
_refine_ls_wR_factor_gt 0.3995
_refine_ls_wR_factor_ref 0.5827
_reflns_Friedel_coverage 0.000
_reflns_number_gt 5020
_reflns_number_total 25388
_reflns_threshold_expression 'I > 2\s(I)'
_cod_data_source_file c7dt00895c2.cif
_cod_data_source_block skp_sni_1093r_0m_a
_cod_database_code 7043767
_shelx_space_group_comment
;
The symmetry employed for this shelxl refinement is uniquely defined
by the following loop, which should always be used as a source of
symmetry information in preference to the above space-group names.
They are only intended as comments.
;
_olex2_refinement_description
;
1. Fixed Uiso
 At 1.2 times of:
  All C(H) groups, All C(H,H) groups, All C(H,H,H,H) groups
 At 1.5 times of:
  All C(H,H,H) groups
2. Restrained distances
 Si1_1-C43_1 = Si1_1-C42_1 = Si1_1-C44_1
 1.9 with sigma of 0.02
 C39A_2-C34A_2 \\sim C39A_2-C38A_2 \\sim C38A_2-C37A_2 \\sim C37A_2-C36A_2
\\sim C36A_2-C35A_2
 \\sim C35A_2-C34A_2 \\sim C39B_2-C34B_2 \\sim C39B_2-C38B_2 \\sim
C38B_2-C37B_2 \\sim C37B_2-
 C36B_2 \\sim C36B_2-C35B_2 \\sim C35B_2-C34B_2
 with sigma of 0.04
 C34A_2-C31_2 \\sim C34B_2-C31_2
 with sigma of 0.04
 C62_2-C39A_2 \\sim C62_2-C39B_2
 with sigma of 0.04
 C34A_2-C36A_2 \\sim C34A_2-C38A_2 \\sim C35A_2-C37A_2 \\sim C35A_2-C39A_2
\\sim C36A_2-C38A_2
 \\sim C37A_2-C39A_2
 with sigma of 0.04
 C34B_2-C36B_2 \\sim C34B_2-C38B_2 \\sim C35B_2-C37B_2 \\sim C35B_2-C39B_2
\\sim C36B_2-C38B_2
 \\sim C37B_2-C39B_2
 with sigma of 0.04
 C62_2-C39A_2 \\sim C62_2-C39B_2 \\sim C34A_2-C31_2 \\sim C34B_2-C31_2
 with sigma of 0.04
 C62_2-C39A_2 \\sim C62_2-C39B_2
 with sigma of 0.04
 C40B_2-C37B_2 \\sim C40A_2-C37A_2
 with sigma of 0.04
 C71_1-C74A_1 \\sim C71_1-C74B_1
 with sigma of 0.04
 C73A_1-C72_1 \\sim C73B_1-C72_1
 with sigma of 0.02
3. Uiso/Uaniso restraints and constraints
C34A_2 \\sim C35A_2 \\sim C36A_2 \\sim C37A_2 \\sim C38A_2 \\sim C39A_2 \\sim
C34B_2 \\sim C35B_2 \\sim C36B_2 \\sim C37B_2 \\sim C38B_2 \\sim C39B_2: within
2A with sigma of 0.02 and sigma for terminal atoms of 0.04
C40B_2 \\sim C40A_2 \\sim C41B_2 \\sim C41A_2: within 2A with sigma of 0.02 and
sigma for terminal atoms of 0.04
C42A_2 \\sim C42B_2 \\sim C43A_2 \\sim C43B_2 \\sim C44A_2 \\sim C44B_2: within
2A with sigma of 0.02 and sigma for terminal atoms of 0.04
Si2B_2 \\sim Si2A_2: within 2A with sigma of 0.02 and sigma for terminal atoms
of 0.04
C54A_2 \\sim C55A_2 \\sim C56A_2 \\sim C57A_2 \\sim C58A_2 \\sim C59A_2 \\sim
C60A_2 \\sim C61A_2: within 2A with sigma of 0.02 and sigma for terminal atoms
of 0.04
C54B_2 \\sim C55B_2 \\sim C56B_2 \\sim C57B_2 \\sim C58B_2 \\sim C59B_2 \\sim
C60B_2 \\sim C61B_2: within 2A with sigma of 0.02 and sigma for terminal atoms
of 0.04
C71_1 \\sim C72_1 \\sim C73A_1 \\sim C73B_1 \\sim C74B_1 \\sim C74A_1 \\sim
C75B_1 \\sim C75A_1 \\sim C76A_1 \\sim C76B_1 \\sim C77B_1 \\sim C77A_1 \\sim
C78A_1 \\sim C78B_1: within 2A with sigma of 0.02 and sigma for terminal atoms
of 0.04
4. Rigid body (RIGU) restrains
 All non-hydrogen atoms
 with sigma for 1-2 distances of 0.004 and sigma for 1-3 distances of 0.004
5. Same fragment restrains
{C46_1, C47_1, C48_1, C49_1, C50_1, C51_1, C52_1, C53_1} sigma for 1-2: 0.02,
1-3: 0.04
as
{C71_1, C72_1, C73A_1, C74A_1, C75A_1, C76A_1, C77A_1, C78A_1}
{C48_1, C49_1, C50_1, C51_1, C52_1, C53_1} sigma for 1-2: 0.02, 1-3: 0.04
as
{C73B_1, C74B_1, C75B_1, C76B_1, C77B_1, C78B_1}
{C21_1, C22_1, Si2_1, C23_1, C24_1, C25_1} sigma for 1-2: 0.02, 1-3: 0.04
as
{C40A_2, C41A_2, Si2A_2, C42A_2, C43A_2, C44A_2}
{C21_1, C22_1, Si2_1, C23_1, C24_1, C25_1} sigma for 1-2: 0.02, 1-3: 0.04
as
{C40B_2, C41B_2, Si2B_2, C42B_2, C43B_2, C44B_2}
{C46_2, C47_2, C48_2, C49_2, C50_2, C51_2, C52_2, C53_2} sigma for 1-2: 0.02,
1-3: 0.04
as
{C54A_2, C55A_2, C56A_2, C57A_2, C58A_2, C59A_2, C60A_2, C61A_2}
{C46_2, C47_2, C48_2, C49_2, C50_2, C51_2, C52_2, C53_2} sigma for 1-2: 0.02,
1-3: 0.04
as
{C54B_2, C55B_2, C56B_2, C57B_2, C58B_2, C59B_2, C60B_2, C61B_2}
6. Others
 Sof(C34B)=Sof(C35B)=Sof(H35B)=Sof(C36B)=Sof(H36B)=Sof(C37B)=Sof(C38B)=
 Sof(H38B)=Sof(C39B)=Sof(C40B)=Sof(C41B)=Sof(Si2B)=Sof(C42B)=Sof(H42D)=
 Sof(H42E)=Sof(H42F)=Sof(C43B)=Sof(H43D)=Sof(H43E)=Sof(H43F)=Sof(C44B)=
 Sof(H44D)=Sof(H44E)=Sof(H44F)=1-FVAR(1)
 Sof(C34A)=Sof(C35A)=Sof(H35A)=Sof(C36A)=Sof(H36A)=Sof(C37A)=Sof(C38A)=
 Sof(H38A)=Sof(C39A)=Sof(C40A)=Sof(C41A)=Sof(Si2A)=Sof(C42A)=Sof(H42A)=
 Sof(H42B)=Sof(H42C)=Sof(C43A)=Sof(H43A)=Sof(H43B)=Sof(H43C)=Sof(C44A)=
 Sof(H44A)=Sof(H44B)=Sof(H44C)=FVAR(1)
 Sof(C54B)=Sof(H54C)=Sof(H54D)=Sof(C55B)=Sof(H55C)=Sof(H55D)=Sof(C56B)=
 Sof(H56C)=Sof(H56D)=Sof(C57B)=Sof(H57C)=Sof(H57D)=Sof(C58B)=Sof(H58C)=
 Sof(H58D)=Sof(C59B)=Sof(H59C)=Sof(H59D)=Sof(C60B)=Sof(H60C)=Sof(H60D)=
 Sof(C61B)=Sof(H61D)=Sof(H61E)=Sof(H61F)=1-FVAR(2)
 Sof(C54A)=Sof(H54A)=Sof(H54B)=Sof(C55A)=Sof(H55A)=Sof(H55B)=Sof(C56A)=
 Sof(H56A)=Sof(H56B)=Sof(C57A)=Sof(H57A)=Sof(H57B)=Sof(C58A)=Sof(H58A)=
 Sof(H58B)=Sof(C59A)=Sof(H59A)=Sof(H59B)=Sof(C60A)=Sof(H60A)=Sof(H60B)=
 Sof(C61A)=Sof(H61A)=Sof(H61B)=Sof(H61C)=FVAR(2)
 Sof(H72A)=Sof(H72B)=Sof(C73B)=Sof(H73C)=Sof(H73D)=Sof(C74B)=Sof(H74C)=
 Sof(H74D)=Sof(C75B)=Sof(H75C)=Sof(H75D)=Sof(C76B)=Sof(H76C)=Sof(H76D)=
 Sof(C77B)=Sof(H77C)=Sof(H77D)=Sof(C78B)=Sof(H78D)=Sof(H78E)=Sof(H78F)=1-FVAR(3)
 Sof(H72C)=Sof(H72D)=Sof(C73A)=Sof(H73A)=Sof(H73B)=Sof(C74A)=Sof(H74A)=
 Sof(H74B)=Sof(C75A)=Sof(H75A)=Sof(H75B)=Sof(C76A)=Sof(H76A)=Sof(H76B)=
 Sof(C77A)=Sof(H77A)=Sof(H77B)=Sof(C78A)=Sof(H78A)=Sof(H78B)=Sof(H78C)=FVAR(3)
7.a Secondary CH2 refined with riding coordinates:
 C46(H46A,H46B), C47(H47A,H47B), C48(H48A,H48B), C49(H49A,H49B), C50(H50A,
 H50B), C51(H51A,H51B), C52(H52A,H52B), C54(H54A,H54B), C55(H55A,H55B),
 C56(H56A,H56B), C57(H57A,H57B), C58(H58A,H58B), C59(H59A,H59B), C60(H60A,H60B),
  C63(H63A,H63B), C64(H64A,H64B), C65(H65A,H65B), C66(H66A,H66B), C67(H67A,
 H67B), C68(H68A,H68B), C69(H69A,H69B), C71(H71A,H71B), C72(H72C,H72D),
 C72(H72A,H72B), C73A(H73A,H73B), C74A(H74A,H74B), C75A(H75A,H75B), C76A(H76A,
 H76B), C77A(H77A,H77B), C73B(H73C,H73D), C74B(H74C,H74D), C75B(H75C,H75D),
 C76B(H76C,H76D), C77B(H77C,H77D), C46(H46A,H46B), C47(H47A,H47B), C48(H48A,
 H48B), C49(H49A,H49B), C50(H50A,H50B), C51(H51A,H51B), C52(H52A,H52B),
 C54A(H54A,H54B), C55A(H55A,H55B), C56A(H56A,H56B), C57A(H57A,H57B), C58A(H58A,
 H58B), C59A(H59A,H59B), C60A(H60A,H60B), C54B(H54C,H54D), C55B(H55C,H55D),
 C56B(H56C,H56D), C57B(H57C,H57D), C58B(H58C,H58D), C59B(H59C,H59D), C60B(H60C,
 H60D), C63(H63A,H63B), C64(H64A,H64B), C65(H65A,H65B), C66(H66A,H66B),
 C67(H67A,H67B), C68(H68A,H68B), C69(H69A,H69B), C71(H71A,H71B), C72(H72A,H72B),
  C73(H73A,H73B), C74(H74A,H74B), C75(H75A,H75B), C76(H76A,H76B), C77(H77A,H77B)
7.b Me refined with riding coordinates:
 C23(H23A,H23B,H23C), C24(H24A,H24B,H24C), C25(H25A,H25B,H25C), C42(H42A,H42B,
 H42C), C43(H43A,H43B,H43C), C44(H44A,H44B,H44C), C53(H53A,H53B,H53C), C61(H61A,
 H61B,H61C), C70(H70A,H70B,H70C), C78A(H78A,H78B,H78C), C78B(H78D,H78E,H78F),
 C23(H23A,H23B,H23C), C24(H24A,H24B,H24C), C25(H25A,H25B,H25C), C42A(H42A,H42B,
 H42C), C43A(H43A,H43B,H43C), C44A(H44A,H44B,H44C), C42B(H42D,H42E,H42F),
 C43B(H43D,H43E,H43F), C44B(H44D,H44E,H44F), C53(H53A,H53B,H53C), C61A(H61A,
 H61B,H61C), C61B(H61D,H61E,H61F), C70(H70A,H70B,H70C), C78(H78A,H78B,H78C)
7.c Aromatic/amide H refined with riding coordinates:
 C3(H3), C4(H4), C10(H10), C11(H11), C14(H14), C16(H16), C17(H17), C19(H19),
 C29(H29), C30(H30), C33(H33), C36(H36), C38(H38), C39(H39), C3(H3), C4(H4),
 C10(H10), C11(H11), C14(H14), C16(H16), C17(H17), C19(H19), C29(H29), C30(H30),
  C33(H33), C35A(H35A), C36A(H36A), C38A(H38A), C35B(H35B), C36B(H36B),
 C38B(H38B)
;
_shelx_shelxl_version_number 2014/7
_olex2_submission_special_instructions 'No special instructions were received'

loop_
_space_group_symop_operation_xyz
'x, y, z'
'-x, -y, -z'

loop_
_atom_site_label
_atom_site_type_symbol
_atom_site_fract_x
_atom_site_fract_y
_atom_site_fract_z
_atom_site_U_iso_or_equiv
_atom_site_adp_type
_atom_site_occupancy
_atom_site_site_symmetry_order
_atom_site_calc_flag
_atom_site_refinement_flags_posn
_atom_site_refinement_flags_adp
_atom_site_refinement_flags_occupancy
_atom_site_disorder_assembly
_atom_site_disorder_group
C1_1 C 0.3171(8) 0.4991(7) 0.4611(5) 0.069(4) Uani 1 1 d . U . . .
S1_1 S 0.4633(2) 0.5729(2) 0.45939(17) 0.0974(16) Uani 1 1 d . U . . .
Si1_1 Si 0.1945(5) 1.0546(5) 0.0174(3) 0.238(5) Uani 1 1 d D U . . .
N1_1 N 0.3808(7) 0.5942(6) 0.4218(4) 0.093(4) Uani 1 1 d . U . . .
C2_1 C 0.2391(8) 0.4442(8) 0.4686(5) 0.086(5) Uani 1 1 d . U . . .
N2_1 N 0.4037(6) 0.5059(6) 0.4814(4) 0.087(4) Uani 1 1 d . U . . .
C3_1 C 0.1526(8) 0.4441(8) 0.4428(5) 0.095(5) Uani 1 1 d . U . . .
H3_1 H 0.1010 0.4096 0.4469 0.114 Uiso 1 1 calc R U . . .
C4_1 C 0.1415(9) 0.4950(8) 0.4103(6) 0.100(5) Uani 1 1 d . U . . .
H4_1 H 0.0821 0.4955 0.3952 0.120 Uiso 1 1 calc R U . . .
C5_1 C 0.2148(8) 0.5453(8) 0.3994(5) 0.089(5) Uani 1 1 d . U . . .
C6_1 C 0.3022(8) 0.5503(8) 0.4262(5) 0.085(5) Uani 1 1 d . U . . .
C7_1 C 0.2524(8) 0.3942(8) 0.5020(6) 0.088(5) Uani 1 1 d . U . . .
C8_1 C 0.2628(8) 0.3538(8) 0.5306(5) 0.086(5) Uani 1 1 d . U . . .
C9_1 C 0.2703(8) 0.3013(8) 0.5654(5) 0.080(4) Uani 1 1 d . U . . .
C10_1 C 0.1938(9) 0.2432(8) 0.5638(6) 0.100(5) Uani 1 1 d . U . . .
H10_1 H 0.1395 0.2371 0.5400 0.120 Uiso 1 1 calc R U . . .
C11_1 C 0.1945(9) 0.1925(8) 0.5968(6) 0.110(6) Uani 1 1 d . U . . .
H11_1 H 0.1436 0.1500 0.5934 0.132 Uiso 1 1 calc R U . . .
C12_1 C 0.2725(9) 0.2078(8) 0.6341(6) 0.089(5) Uani 1 1 d . U . . .
C13_1 C 0.3515(8) 0.2663(8) 0.6367(5) 0.086(4) Uani 1 1 d . U . . .
C14_1 C 0.3494(9) 0.3145(8) 0.6017(5) 0.084(4) Uani 1 1 d . U . . .
H14_1 H 0.4013 0.3548 0.6034 0.101 Uiso 1 1 calc R U . . .
C15_1 C 0.2937(9) 0.1679(8) 0.6741(5) 0.087(4) Uani 1 1 d . U . . .
C16_1 C 0.2344(10) 0.1079(8) 0.6892(5) 0.094(5) Uani 1 1 d . U . . .
H16_1 H 0.1731 0.0863 0.6714 0.113 Uiso 1 1 calc R U . . .
C17_1 C 0.2696(11) 0.0825(9) 0.7305(6) 0.120(6) Uani 1 1 d . U . . .
H17_1 H 0.2321 0.0420 0.7401 0.144 Uiso 1 1 calc R U . . .
C18_1 C 0.3589(11) 0.1157(9) 0.7577(6) 0.102(5) Uani 1 1 d . U . . .
C19_1 C 0.4189(10) 0.1763(9) 0.7423(6) 0.109(5) Uani 1 1 d . U . . .
H19_1 H 0.4806 0.1975 0.7596 0.131 Uiso 1 1 calc R U . . .
C20_1 C 0.3833(9) 0.2013(8) 0.7023(5) 0.088(4) Uani 1 1 d . U . . .
C21_1 C 0.3969(11) 0.0885(10) 0.8018(6) 0.120(6) Uani 1 1 d D U . . .
C22_1 C 0.4245(13) 0.0655(12) 0.8377(7) 0.153(7) Uani 1 1 d D U . . .
Si2_1 Si 0.4590(5) 0.0292(5) 0.8932(3) 0.184(3) Uani 1 1 d D U . . .
C23_1 C 0.3865(17) -0.0784(13) 0.8804(8) 0.221(8) Uani 1 1 d D U . . .
H23A_1 H 0.4025 -0.1001 0.9088 0.332 Uiso 1 1 calc R U . . .
H23B_1 H 0.3226 -0.0803 0.8731 0.332 Uiso 1 1 calc R U . . .
H23C_1 H 0.3980 -0.1091 0.8526 0.332 Uiso 1 1 calc R U . . .
C24_1 C 0.4440(17) 0.0927(14) 0.9477(7) 0.212(9) Uani 1 1 d D U . . .
H24A_1 H 0.4626 0.0724 0.9765 0.318 Uiso 1 1 calc R U . . .
H24B_1 H 0.4811 0.1464 0.9524 0.318 Uiso 1 1 calc R U . . .
H24C_1 H 0.3805 0.0920 0.9423 0.318 Uiso 1 1 calc R U . . .
C25_1 C 0.5795(15) 0.0322(15) 0.9003(8) 0.209(9) Uani 1 1 d D U . . .
H25A_1 H 0.6018 0.0136 0.9292 0.313 Uiso 1 1 calc R U . . .
H25B_1 H 0.5852 -0.0014 0.8718 0.313 Uiso 1 1 calc R U . . .
H25C_1 H 0.6151 0.0860 0.9035 0.313 Uiso 1 1 calc R U . . .
C26_1 C 0.1978(8) 0.5942(8) 0.3642(5) 0.083(5) Uani 1 1 d . U . . .
C27_1 C 0.1793(8) 0.6293(8) 0.3332(5) 0.090(5) Uani 1 1 d . U . . .
C28_1 C 0.1566(9) 0.6707(8) 0.2935(5) 0.091(5) Uani 1 1 d . U . . .
C29_1 C 0.0657(8) 0.6643(8) 0.2745(5) 0.094(5) Uani 1 1 d . U . . .
H29_1 H 0.0221 0.6377 0.2884 0.113 Uiso 1 1 calc R U . . .
C30_1 C 0.0364(9) 0.6989(8) 0.2326(5) 0.097(5) Uani 1 1 d . U . . .
H30_1 H -0.0250 0.6936 0.2177 0.117 Uiso 1 1 calc R U . . .
C31_1 C 0.1071(9) 0.7395(8) 0.2173(5) 0.093(5) Uani 1 1 d . U . . .
C32_1 C 0.2000(9) 0.7494(8) 0.2378(6) 0.097(5) Uani 1 1 d . U . . .
C33_1 C 0.2233(9) 0.7125(8) 0.2752(5) 0.096(5) Uani 1 1 d . U . . .
H33_1 H 0.2847 0.7155 0.2885 0.115 Uiso 1 1 calc R U . . .
C34_1 C 0.1011(9) 0.7845(8) 0.1763(5) 0.095(5) Uani 1 1 d . U . . .
C35_1 C 0.1916(9) 0.8234(9) 0.1753(6) 0.105(5) Uani 1 1 d . U . . .
C36_1 C 0.2037(10) 0.8717(9) 0.1438(5) 0.109(6) Uani 1 1 d . U . . .
H36_1 H 0.2630 0.8989 0.1441 0.131 Uiso 1 1 calc R U . . .
C37_1 C 0.1291(10) 0.8811(9) 0.1110(6) 0.102(5) Uani 1 1 d . U . . .
C38_1 C 0.0394(10) 0.8431(9) 0.1105(6) 0.109(6) Uani 1 1 d . U . . .
H38_1 H -0.0106 0.8513 0.0891 0.131 Uiso 1 1 calc R U . . .
C39_1 C 0.0263(10) 0.7918(9) 0.1431(6) 0.112(6) Uani 1 1 d . U . . .
H39_1 H -0.0327 0.7631 0.1421 0.135 Uiso 1 1 calc R U . . .
C40_1 C 0.1451(11) 0.9355(11) 0.0800(6) 0.138(7) Uani 1 1 d . U . . .
C41_1 C 0.1614(13) 0.9836(12) 0.0556(7) 0.171(8) Uani 1 1 d . U . . .
C42_1 C 0.223(2) 0.9914(13) -0.0366(8) 0.299(10) Uani 1 1 d D U . . .
H42A_1 H 0.2725 0.9701 -0.0234 0.449 Uiso 1 1 calc R U . . .
H42B_1 H 0.1698 0.9485 -0.0545 0.449 Uiso 1 1 calc R U . . .
H42C_1 H 0.2413 1.0246 -0.0583 0.449 Uiso 1 1 calc R U . . .
C43_1 C 0.3028(11) 1.1313(10) 0.0488(7) 0.179(8) Uani 1 1 d D U . . .
H43A_1 H 0.3498 1.1062 0.0599 0.268 Uiso 1 1 calc R U . . .
H43B_1 H 0.3205 1.1632 0.0264 0.268 Uiso 1 1 calc R U . . .
H43C_1 H 0.2948 1.1646 0.0767 0.268 Uiso 1 1 calc R U . . .
C44_1 C 0.1013(12) 1.0970(14) -0.0048(10) 0.305(11) Uani 1 1 d D U . . .
H44A_1 H 0.0461 1.0548 -0.0209 0.457 Uiso 1 1 calc R U . . .
H44B_1 H 0.0915 1.1299 0.0226 0.457 Uiso 1 1 calc R U . . .
H44C_1 H 0.1172 1.1286 -0.0277 0.457 Uiso 1 1 calc R U . . .
C45_1 C 0.4318(9) 0.2660(9) 0.6793(6) 0.099(4) Uani 1 1 d . U . . .
C46_1 C 0.5111(12) 0.2486(11) 0.6612(7) 0.134(5) Uani 1 1 d D U . . .
H46A_1 H 0.5369 0.2930 0.6477 0.161 Uiso 1 1 calc R U . . .
H46B_1 H 0.5582 0.2475 0.6897 0.161 Uiso 1 1 calc R U . . .
C47_1 C 0.4935(11) 0.1765(11) 0.6248(7) 0.136(6) Uani 1 1 d D U . . .
H47A_1 H 0.4443 0.1742 0.5964 0.164 Uiso 1 1 calc R U . . .
H47B_1 H 0.4747 0.1304 0.6385 0.164 Uiso 1 1 calc R U . . .
C48_1 C 0.5849(11) 0.1763(12) 0.6088(7) 0.149(6) Uani 1 1 d D U . . .
H48A_1 H 0.6072 0.2258 0.5991 0.179 Uiso 1 1 calc R U . . .
H48B_1 H 0.6317 0.1732 0.6367 0.179 Uiso 1 1 calc R U . . .
C49_1 C 0.5703(11) 0.1111(12) 0.5689(7) 0.147(6) Uani 1 1 d D U . . .
H49A_1 H 0.5229 0.1139 0.5412 0.176 Uiso 1 1 calc R U . . .
H49B_1 H 0.5486 0.0616 0.5789 0.176 Uiso 1 1 calc R U . . .
C50_1 C 0.6634(11) 0.1106(12) 0.5516(7) 0.144(6) Uani 1 1 d D U . . .
H50A_1 H 0.6862 0.1604 0.5423 0.173 Uiso 1 1 calc R U . . .
H50B_1 H 0.7105 0.1059 0.5788 0.173 Uiso 1 1 calc R U . . .
C51_1 C 0.6450(12) 0.0450(12) 0.5103(7) 0.153(7) Uani 1 1 d D U . . .
H51A_1 H 0.6009 0.0510 0.4822 0.183 Uiso 1 1 calc R U . . .
H51B_1 H 0.6195 -0.0049 0.5188 0.183 Uiso 1 1 calc R U . . .
C52_1 C 0.7374(12) 0.0448(11) 0.4973(7) 0.145(6) Uani 1 1 d D U . . .
H52A_1 H 0.7642 0.0957 0.4903 0.174 Uiso 1 1 calc R U . . .
H52B_1 H 0.7806 0.0366 0.5250 0.174 Uiso 1 1 calc R U . . .
C53_1 C 0.7191(13) -0.0193(11) 0.4541(8) 0.168(8) Uani 1 1 d D U . . .
H53A_1 H 0.7756 -0.0200 0.4458 0.251 Uiso 1 1 calc R U . . .
H53B_1 H 0.6931 -0.0695 0.4614 0.251 Uiso 1 1 calc R U . . .
H53C_1 H 0.6767 -0.0106 0.4268 0.251 Uiso 1 1 calc R U . . .
C54_1 C 0.4759(12) 0.3449(11) 0.7147(7) 0.129(5) Uani 1 1 d . U . . .
H54A_1 H 0.5255 0.3390 0.7401 0.155 Uiso 1 1 calc R U . . .
H54B_1 H 0.5034 0.3824 0.6971 0.155 Uiso 1 1 calc R U . . .
C55_1 C 0.4211(13) 0.3771(11) 0.7371(7) 0.139(6) Uani 1 1 d . U . . .
H55A_1 H 0.3902 0.3395 0.7535 0.167 Uiso 1 1 calc R U . . .
H55B_1 H 0.3746 0.3887 0.7126 0.167 Uiso 1 1 calc R U . . .
C56_1 C 0.4807(19) 0.4575(14) 0.7765(9) 0.189(8) Uani 1 1 d . U . . .
H56A_1 H 0.5320 0.4458 0.7975 0.227 Uiso 1 1 calc R U . . .
H56B_1 H 0.5062 0.4957 0.7587 0.227 Uiso 1 1 calc R U . . .
C57_1 C 0.4362(17) 0.4946(13) 0.8071(9) 0.173(8) Uani 1 1 d . U . . .
H57A_1 H 0.4147 0.4573 0.8264 0.207 Uiso 1 1 calc R U . . .
H57B_1 H 0.3820 0.5018 0.7859 0.207 Uiso 1 1 calc R U . . .
C58_1 C 0.4865(16) 0.5738(12) 0.8427(8) 0.168(7) Uani 1 1 d . U . . .
H58A_1 H 0.5093 0.6117 0.8241 0.202 Uiso 1 1 calc R U . . .
H58B_1 H 0.5394 0.5670 0.8653 0.202 Uiso 1 1 calc R U . . .
C59_1 C 0.4301(18) 0.6103(13) 0.8734(8) 0.181(8) Uani 1 1 d . U . . .
H59A_1 H 0.4081 0.5727 0.8924 0.217 Uiso 1 1 calc R U . . .
H59B_1 H 0.3765 0.6160 0.8508 0.217 Uiso 1 1 calc R U . . .
C60_1 C 0.482(2) 0.6942(14) 0.9103(9) 0.220(11) Uani 1 1 d . U . . .
H60A_1 H 0.5356 0.6893 0.9329 0.264 Uiso 1 1 calc R U . . .
H60B_1 H 0.5022 0.7327 0.8915 0.264 Uiso 1 1 calc R U . . .
C61_1 C 0.421(3) 0.7260(18) 0.9405(12) 0.294(16) Uani 1 1 d . U . . .
H61A_1 H 0.4554 0.7766 0.9619 0.441 Uiso 1 1 calc R U . . .
H61B_1 H 0.3677 0.7323 0.9183 0.441 Uiso 1 1 calc R U . . .
H61C_1 H 0.4011 0.6888 0.9598 0.441 Uiso 1 1 calc R U . . .
C62_1 C 0.2612(9) 0.8004(10) 0.2130(6) 0.106(4) Uani 1 1 d . U . . .
C63_1 C 0.3251(9) 0.8765(9) 0.2513(6) 0.105(4) Uani 1 1 d . U . . .
H63A_1 H 0.3694 0.8607 0.2747 0.126 Uiso 1 1 calc R U . . .
H63B_1 H 0.3592 0.9106 0.2341 0.126 Uiso 1 1 calc R U . . .
C64_1 C 0.2778(10) 0.9239(10) 0.2792(6) 0.115(4) Uani 1 1 d . U . . .
H64A_1 H 0.2418 0.8895 0.2955 0.138 Uiso 1 1 calc R U . . .
H64B_1 H 0.2355 0.9419 0.2561 0.138 Uiso 1 1 calc R U . . .
C65_1 C 0.3416(11) 0.9951(10) 0.3173(6) 0.121(5) Uani 1 1 d . U . . .
H65A_1 H 0.3743 1.0323 0.3012 0.146 Uiso 1 1 calc R U . . .
H65B_1 H 0.3866 0.9783 0.3396 0.146 Uiso 1 1 calc R U . . .
C66_1 C 0.2867(14) 1.0370(13) 0.3471(8) 0.159(7) Uani 1 1 d . U . . .
H66A_1 H 0.2416 1.0532 0.3244 0.191 Uiso 1 1 calc R U . . .
H66B_1 H 0.2538 0.9992 0.3627 0.191 Uiso 1 1 calc R U . . .
C67_1 C 0.3448(17) 1.1071(14) 0.3850(8) 0.181(7) Uani 1 1 d . U . . .
H67A_1 H 0.3718 1.1501 0.3708 0.217 Uiso 1 1 calc R U . . .
H67B_1 H 0.3929 1.0944 0.4078 0.217 Uiso 1 1 calc R U . . .
C68_1 C 0.269(2) 1.1275(17) 0.4104(10) 0.227(9) Uani 1 1 d . U . . .
H68A_1 H 0.2478 1.0891 0.4290 0.272 Uiso 1 1 calc R U . . .
H68B_1 H 0.2182 1.1366 0.3878 0.272 Uiso 1 1 calc R U . . .
C69_1 C 0.345(2) 1.2107(17) 0.4455(10) 0.230(10) Uani 1 1 d . U . . .
H69A_1 H 0.3795 1.2357 0.4249 0.276 Uiso 1 1 calc R U . . .
H69B_1 H 0.3104 1.2464 0.4561 0.276 Uiso 1 1 calc R U . . .
C70_1 C 0.408(2) 1.2053(15) 0.4878(9) 0.239(12) Uani 1 1 d . U . . .
H70A_1 H 0.4473 1.2576 0.5045 0.358 Uiso 1 1 calc R U . . .
H70B_1 H 0.3755 1.1827 0.5095 0.358 Uiso 1 1 calc R U . . .
H70C_1 H 0.4449 1.1720 0.4782 0.358 Uiso 1 1 calc R U . . .
C71_1 C 0.3168(10) 0.7539(9) 0.1871(6) 0.114(4) Uani 1 1 d D U . . .
H71A_1 H 0.3545 0.7896 0.1723 0.137 Uiso 1 1 calc R U . . .
H71B_1 H 0.3580 0.7377 0.2119 0.137 Uiso 1 1 calc R U . . .
C72_1 C 0.2618(12) 0.6833(10) 0.1491(6) 0.142(5) Uani 1 1 d D U . . .
H72C_1 H 0.2198 0.6984 0.1241 0.171 Uiso 0.595(10) 1 calc R U P A -1
H72D_1 H 0.2257 0.6458 0.1636 0.171 Uiso 0.595(10) 1 calc R U P A -1
H72A_1 H 0.2201 0.6988 0.1241 0.171 Uiso 0.405(10) 1 calc R U P A -2
H72B_1 H 0.2251 0.6464 0.1637 0.171 Uiso 0.405(10) 1 calc R U P A -2
C73A_1 C 0.326(2) 0.642(3) 0.125(2) 0.176(6) Uani 0.595(10) 1 d D U P A -1
H73A_1 H 0.3524 0.6752 0.1041 0.211 Uiso 0.595(10) 1 calc R U P A -1
H73B_1 H 0.3764 0.6377 0.1500 0.211 Uiso 0.595(10) 1 calc R U P A -1
C74A_1 C 0.275(3) 0.5650(18) 0.0949(14) 0.204(7) Uani 0.595(10) 1 d D U P A -1
H74A_1 H 0.2271 0.5726 0.0693 0.245 Uiso 0.595(10) 1 calc R U P A -1
H74B_1 H 0.2440 0.5364 0.1157 0.245 Uiso 0.595(10) 1 calc R U P A -1
C75A_1 C 0.324(3) 0.5061(19) 0.0682(15) 0.223(8) Uani 0.595(10) 1 d D U P A -1
H75A_1 H 0.3642 0.4895 0.0932 0.268 Uiso 0.595(10) 1 calc R U P A -1
H75B_1 H 0.2770 0.4587 0.0479 0.268 Uiso 0.595(10) 1 calc R U P A -1
C76A_1 C 0.376(3) 0.543(2) 0.0380(17) 0.248(10) Uani 0.595(10) 1 d D U P A -1
H76A_1 H 0.4204 0.5927 0.0572 0.298 Uiso 0.595(10) 1 calc R U P A -1
H76B_1 H 0.3357 0.5547 0.0105 0.298 Uiso 0.595(10) 1 calc R U P A -1
C77A_1 C 0.427(3) 0.483(3) 0.0187(19) 0.257(12) Uani 0.595(10) 1 d D U P A -1
H77A_1 H 0.4747 0.4793 0.0456 0.308 Uiso 0.595(10) 1 calc R U P A -1
H77B_1 H 0.3834 0.4308 0.0052 0.308 Uiso 0.595(10) 1 calc R U P A -1
C78A_1 C 0.466(4) 0.511(3) -0.0192(17) 0.282(18) Uani 0.595(10) 1 d D U P A -1
H78A_1 H 0.4972 0.4739 -0.0312 0.423 Uiso 0.595(10) 1 calc R U P A -1
H78B_1 H 0.4181 0.5140 -0.0459 0.423 Uiso 0.595(10) 1 calc R U P A -1
H78C_1 H 0.5092 0.5624 -0.0056 0.423 Uiso 0.595(10) 1 calc R U P A -1
C73B_1 C 0.324(2) 0.640(4) 0.124(3) 0.177(7) Uani 0.405(10) 1 d D U P A -2
H73C_1 H 0.3734 0.6809 0.1196 0.213 Uiso 0.405(10) 1 calc R U P A -2
H73D_1 H 0.3511 0.6115 0.1467 0.213 Uiso 0.405(10) 1 calc R U P A -2
C74B_1 C 0.280(5) 0.586(2) 0.0776(18) 0.205(8) Uani 0.405(10) 1 d D U P A -2
H74C_1 H 0.3287 0.5725 0.0643 0.246 Uiso 0.405(10) 1 calc R U P A -2
H74D_1 H 0.2507 0.6145 0.0556 0.246 Uiso 0.405(10) 1 calc R U P A -2
C75B_1 C 0.205(4) 0.503(3) 0.0733(17) 0.233(9) Uani 0.405(10) 1 d D U P A -2
H75C_1 H 0.2296 0.4763 0.0983 0.280 Uiso 0.405(10) 1 calc R U P A -2
H75D_1 H 0.1503 0.5144 0.0800 0.280 Uiso 0.405(10) 1 calc R U P A -2
C76B_1 C 0.180(4) 0.449(3) 0.025(2) 0.275(13) Uani 0.405(10) 1 d D U P A -2
H76C_1 H 0.2282 0.4244 0.0218 0.330 Uiso 0.405(10) 1 calc R U P A -2
H76D_1 H 0.1708 0.4789 -0.0007 0.330 Uiso 0.405(10) 1 calc R U P A -2
C77B_1 C 0.089(5) 0.385(4) 0.021(2) 0.304(17) Uani 0.405(10) 1 d D U P A -2
H77C_1 H 0.1013 0.3482 0.0416 0.364 Uiso 0.405(10) 1 calc R U P A -2
H77D_1 H 0.0455 0.4103 0.0320 0.364 Uiso 0.405(10) 1 calc R U P A -2
C78B_1 C 0.048(5) 0.341(5) -0.031(2) 0.34(3) Uani 0.405(10) 1 d D U P A -2
H78D_1 H -0.0080 0.3013 -0.0329 0.512 Uiso 0.405(10) 1 calc R U P A -2
H78E_1 H 0.0347 0.3771 -0.0510 0.512 Uiso 0.405(10) 1 calc R U P A -2
H78F_1 H 0.0903 0.3151 -0.0414 0.512 Uiso 0.405(10) 1 calc R U P A -2
C1_2 C 0.0407(8) 0.8594(8) 0.4665(6) 0.074(3) Uani 1 1 d . U . . .
S1_2 S 0.0095(3) 0.9224(3) 0.53910(17) 0.1082(16) Uani 1 1 d . U . . .
Si1_2 Si 0.2757(4) 0.2618(4) 0.8860(3) 0.158(3) Uani 1 1 d . U . . .
N1_2 N 0.0320(8) 0.8385(7) 0.5440(5) 0.095(3) Uani 1 1 d . U . . .
C2_2 C 0.0525(8) 0.8349(8) 0.4191(6) 0.076(3) Uani 1 1 d . U . . .
N2_2 N 0.0159(7) 0.9240(7) 0.4842(4) 0.084(3) Uani 1 1 d . U . . .
C3_2 C 0.0754(8) 0.7623(8) 0.4096(6) 0.085(4) Uani 1 1 d . U . . .
H3_2 H 0.0837 0.7451 0.3787 0.102 Uiso 1 1 calc R U . . .
C4_2 C 0.0862(9) 0.7148(9) 0.4445(6) 0.097(4) Uani 1 1 d . U . . .
H4_2 H 0.1038 0.6686 0.4369 0.116 Uiso 1 1 calc R U . . .
C5_2 C 0.0709(8) 0.7361(8) 0.4895(6) 0.084(3) Uani 1 1 d . U . . .
C6_2 C 0.0512(8) 0.8109(9) 0.5048(6) 0.080(3) Uani 1 1 d . U . . .
C7_2 C 0.0800(8) 0.6880(8) 0.5274(6) 0.101(5) Uani 1 1 d . U . . .
C8_2 C 0.0905(8) 0.6433(8) 0.5548(6) 0.105(5) Uani 1 1 d . U . . .
C9_2 C 0.0990(8) 0.5881(9) 0.5860(7) 0.097(4) Uani 1 1 d . U . . .
C10_2 C 0.1018(8) 0.5134(9) 0.5629(6) 0.102(4) Uani 1 1 d . U . . .
H10_2 H 0.0950 0.5015 0.5291 0.123 Uiso 1 1 calc R U . . .
C11_2 C 0.1151(9) 0.4560(9) 0.5909(7) 0.107(4) Uani 1 1 d . U . . .
H11_2 H 0.1182 0.4061 0.5766 0.128 Uiso 1 1 calc R U . . .
C12_2 C 0.1230(8) 0.4777(10) 0.6403(7) 0.099(4) Uani 1 1 d . U . . .
C13_2 C 0.1200(8) 0.5539(9) 0.6642(7) 0.104(4) Uani 1 1 d . U . . .
C14_2 C 0.1061(8) 0.6097(9) 0.6357(7) 0.099(4) Uani 1 1 d . U . . .
H14_2 H 0.1020 0.6594 0.6497 0.119 Uiso 1 1 calc R U . . .
C15_2 C 0.1422(9) 0.4357(10) 0.6817(8) 0.104(4) Uani 1 1 d . U . . .
C16_2 C 0.1545(9) 0.3572(9) 0.6765(7) 0.116(4) Uani 1 1 d . U . . .
H16_2 H 0.1493 0.3261 0.6460 0.139 Uiso 1 1 calc R U . . .
C17_2 C 0.1742(10) 0.3311(11) 0.7187(8) 0.122(5) Uani 1 1 d . U . . .
H17_2 H 0.1794 0.2794 0.7167 0.147 Uiso 1 1 calc R U . . .
C18_2 C 0.1865(10) 0.3772(12) 0.7638(8) 0.117(5) Uani 1 1 d . U . . .
C19_2 C 0.1704(8) 0.4539(9) 0.7675(7) 0.115(4) Uani 1 1 d . U . . .
H19_2 H 0.1743 0.4848 0.7979 0.138 Uiso 1 1 calc R U . . .
C20_2 C 0.1493(10) 0.4803(10) 0.7254(8) 0.111(4) Uani 1 1 d . U . . .
C21_2 C 0.2121(10) 0.3445(10) 0.8074(7) 0.122(5) Uani 1 1 d . U . . .
C22_2 C 0.2311(11) 0.3161(11) 0.8415(8) 0.144(6) Uani 1 1 d . U . . .
C23_2 C 0.4026(12) 0.2818(11) 0.8919(9) 0.186(8) Uani 1 1 d . U . . .
H23A_2 H 0.4287 0.2540 0.9152 0.279 Uiso 1 1 calc R U . . .
H23B_2 H 0.4120 0.2634 0.8604 0.279 Uiso 1 1 calc R U . . .
H23C_2 H 0.4319 0.3380 0.9032 0.279 Uiso 1 1 calc R U . . .
C24_2 C 0.2508(17) 0.2945(14) 0.9450(8) 0.218(8) Uani 1 1 d . U . . .
H24A_2 H 0.2743 0.2659 0.9684 0.326 Uiso 1 1 calc R U . . .
H24B_2 H 0.2796 0.3507 0.9573 0.326 Uiso 1 1 calc R U . . .
H24C_2 H 0.1855 0.2841 0.9399 0.326 Uiso 1 1 calc R U . . .
C25_2 C 0.2204(11) 0.1543(10) 0.8614(7) 0.156(6) Uani 1 1 d . U . . .
H25A_2 H 0.2434 0.1251 0.8846 0.233 Uiso 1 1 calc R U . . .
H25B_2 H 0.1551 0.1439 0.8561 0.233 Uiso 1 1 calc R U . . .
H25C_2 H 0.2339 0.1380 0.8307 0.233 Uiso 1 1 calc R U . . .
C26_2 C 0.0416(8) 0.8812(8) 0.3837(5) 0.081(4) Uani 1 1 d . U . . .
C27_2 C 0.0305(8) 0.9200(8) 0.3542(5) 0.088(4) Uani 1 1 d . U . . .
C28_2 C 0.0191(9) 0.9602(10) 0.3134(6) 0.096(4) Uani 1 1 d . U . . .
C29_2 C 0.0287(9) 0.9238(10) 0.2700(6) 0.107(4) Uani 1 1 d . U . . .
H29_2 H 0.0419 0.8748 0.2671 0.128 Uiso 1 1 calc R U . . .
C30_2 C 0.0186(9) 0.9605(10) 0.2296(6) 0.111(4) Uani 1 1 d . U . . .
H30_2 H 0.0275 0.9375 0.2000 0.134 Uiso 1 1 calc R U . . .
C31_2 C -0.0045(9) 1.0302(10) 0.2346(7) 0.102(4) Uani 1 1 d D U . . .
C32_2 C -0.0140(9) 1.0692(9) 0.2793(6) 0.097(4) Uani 1 1 d . U . . .
C33_2 C -0.0007(8) 1.0359(9) 0.3193(6) 0.092(4) Uani 1 1 d . U . . .
H33_2 H -0.0043 1.0616 0.3496 0.110 Uiso 1 1 calc R U . . .
C34A_2 C -0.028(7) 1.100(3) 0.2055(19) 0.116(5) Uani 0.288(10) 1 d D U P B 1
C35A_2 C -0.032(4) 1.096(3) 0.1534(17) 0.120(5) Uani 0.288(10) 1 d D U P B 1
H35A_2 H -0.0087 1.0595 0.1365 0.145 Uiso 0.288(10) 1 calc R U P B 1
C36A_2 C -0.071(4) 1.148(3) 0.1295(14) 0.122(6) Uani 0.288(10) 1 d D U P B 1
H36A_2 H -0.0983 1.1327 0.0957 0.147 Uiso 0.288(10) 1 calc R U P B 1
C37A_2 C -0.071(4) 1.223(3) 0.1548(15) 0.121(6) Uani 0.288(10) 1 d D U P B 1
C38A_2 C -0.060(4) 1.233(3) 0.2069(15) 0.116(6) Uani 0.288(10) 1 d D U P B 1
H38A_2 H -0.0679 1.2776 0.2253 0.139 Uiso 0.288(10) 1 calc R U P B 1
C39A_2 C -0.036(5) 1.173(3) 0.2290(14) 0.113(5) Uani 0.288(10) 1 d D U P B 1
C40A_2 C -0.090(6) 1.291(3) 0.131(3) 0.206(10) Uani 0.288(10) 1 d D U P B 1
C41A_2 C -0.078(5) 1.356(3) 0.122(2) 0.216(11) Uani 0.288(10) 1 d D U P B 1
Si2A_2 Si -0.092(3) 1.4374(19) 0.0910(12) 0.263(12) Uani 0.288(10) 1 d D U P B 1
C42A_2 C -0.034(6) 1.427(4) 0.038(2) 0.286(15) Uani 0.288(10) 1 d D U P B 1
H42A_2 H 0.0318 1.4418 0.0518 0.429 Uiso 0.288(10) 1 calc R U P B 1
H42B_2 H -0.0540 1.3721 0.0203 0.429 Uiso 0.288(10) 1 calc R U P B 1
H42C_2 H -0.0499 1.4603 0.0166 0.429 Uiso 0.288(10) 1 calc R U P B 1
C43A_2 C -0.049(5) 1.538(2) 0.1321(18) 0.26(2) Uani 0.288(10) 1 d D U P B 1
H43A_2 H 0.0171 1.5506 0.1447 0.395 Uiso 0.288(10) 1 calc R U P B 1
H43B_2 H -0.0638 1.5762 0.1139 0.395 Uiso 0.288(10) 1 calc R U P B 1
H43C_2 H -0.0763 1.5386 0.1591 0.395 Uiso 0.288(10) 1 calc R U P B 1
C44A_2 C -0.216(3) 1.408(4) 0.065(3) 0.296(17) Uani 0.288(10) 1 d D U P B 1
H44A_2 H -0.2333 1.4471 0.0480 0.444 Uiso 0.288(10) 1 calc R U P B 1
H44B_2 H -0.2354 1.3571 0.0432 0.444 Uiso 0.288(10) 1 calc R U P B 1
H44C_2 H -0.2455 1.4057 0.0918 0.444 Uiso 0.288(10) 1 calc R U P B 1
C34B_2 C -0.010(2) 1.0756(15) 0.1965(8) 0.116(4) Uani 0.712(10) 1 d D U P B 2
C35B_2 C -0.0038(17) 1.0621(13) 0.1480(8) 0.124(5) Uani 0.712(10) 1 d D U P B 2
H35B_2 H 0.0071 1.0155 0.1337 0.148 Uiso 0.712(10) 1 calc R U P B 2
C36B_2 C -0.0148(16) 1.1215(13) 0.1216(8) 0.128(5) Uani 0.712(10) 1 d D U P B 2
H36B_2 H -0.0098 1.1152 0.0894 0.154 Uiso 0.712(10) 1 calc R U P B 2
C37B_2 C -0.0327(16) 1.1880(13) 0.1433(8) 0.121(5) Uani 0.712(10) 1 d D U P B 2
C38B_2 C -0.0469(18) 1.1974(13) 0.1897(8) 0.120(5) Uani 0.712(10) 1 d D U P B 2
H38B_2 H -0.0644 1.2414 0.2024 0.144 Uiso 0.712(10) 1 calc R U P B 2
C39B_2 C -0.035(2) 1.1395(15) 0.2183(7) 0.110(4) Uani 0.712(10) 1 d D U P B 2
C40B_2 C -0.058(3) 1.241(2) 0.1105(11) 0.202(9) Uani 0.712(10) 1 d D U P B 2
C41B_2 C -0.081(2) 1.2795(18) 0.0826(10) 0.223(9) Uani 0.712(10) 1 d D U P B 2
Si2B_2 Si -0.1202(14) 1.3364(10) 0.0382(5) 0.296(8) Uani 0.712(10) 1 d D U P B 2
C42B_2 C -0.229(2) 1.262(2) -0.0089(12) 0.317(16) Uani 0.712(10) 1 d D U P B 2
H42D_2 H -0.2788 1.2527 0.0065 0.476 Uiso 0.712(10) 1 calc R U P B 2
H42E_2 H -0.2465 1.2845 -0.0370 0.476 Uiso 0.712(10) 1 calc R U P B 2
H42F_2 H -0.2162 1.2128 -0.0194 0.476 Uiso 0.712(10) 1 calc R U P B 2
C43B_2 C -0.133(3) 1.433(2) 0.0671(14) 0.315(14) Uani 0.712(10) 1 d D U P B 2
H43D_2 H -0.1793 1.4233 0.0846 0.473 Uiso 0.712(10) 1 calc R U P B 2
H43E_2 H -0.0755 1.4640 0.0897 0.473 Uiso 0.712(10) 1 calc R U P B 2
H43F_2 H -0.1507 1.4606 0.0420 0.473 Uiso 0.712(10) 1 calc R U P B 2
C44B_2 C -0.033(3) 1.348(3) 0.0041(14) 0.328(14) Uani 0.712(10) 1 d D U P B 2
H44D_2 H -0.0482 1.3780 -0.0204 0.492 Uiso 0.712(10) 1 calc R U P B 2
H44E_2 H 0.0258 1.3763 0.0264 0.492 Uiso 0.712(10) 1 calc R U P B 2
H44F_2 H -0.0315 1.2967 -0.0116 0.492 Uiso 0.712(10) 1 calc R U P B 2
C45_2 C 0.1260(9) 0.5622(9) 0.7195(6) 0.102(3) Uani 1 1 d . U . . .
C46_2 C 0.1965(8) 0.6366(9) 0.7520(6) 0.110(4) Uani 1 1 d D U . . .
H46A_2 H 0.2039 0.6329 0.7862 0.132 Uiso 1 1 calc R U . . .
H46B_2 H 0.1735 0.6822 0.7477 0.132 Uiso 1 1 calc R U . . .
C47_2 C 0.2896(8) 0.6506(8) 0.7414(6) 0.114(5) Uani 1 1 d D U . . .
H47A_2 H 0.2821 0.6519 0.7069 0.137 Uiso 1 1 calc R U . . .
H47B_2 H 0.3142 0.6062 0.7473 0.137 Uiso 1 1 calc R U . . .
C48_2 C 0.3579(9) 0.7274(9) 0.7728(6) 0.121(5) Uani 1 1 d D U . . .
H48A_2 H 0.3691 0.7250 0.8073 0.146 Uiso 1 1 calc R U . . .
H48B_2 H 0.3325 0.7718 0.7685 0.146 Uiso 1 1 calc R U . . .
C49_2 C 0.4497(9) 0.7411(9) 0.7582(6) 0.120(5) Uani 1 1 d D U . . .
H49A_2 H 0.4758 0.6976 0.7639 0.144 Uiso 1 1 calc R U . . .
H49B_2 H 0.4374 0.7403 0.7232 0.144 Uiso 1 1 calc R U . . .
C50_2 C 0.5196(9) 0.8195(9) 0.7868(6) 0.125(5) Uani 1 1 d D U . . .
H50A_2 H 0.5270 0.8226 0.8218 0.150 Uiso 1 1 calc R U . . .
H50B_2 H 0.4959 0.8632 0.7784 0.150 Uiso 1 1 calc R U . . .
C51_2 C 0.6149(9) 0.8301(9) 0.7763(6) 0.121(5) Uani 1 1 d D U . . .
H51A_2 H 0.6388 0.7868 0.7853 0.145 Uiso 1 1 calc R U . . .
H51B_2 H 0.6067 0.8251 0.7411 0.145 Uiso 1 1 calc R U . . .
C52_2 C 0.6855(11) 0.9075(10) 0.8027(6) 0.136(6) Uani 1 1 d D U . . .
H52A_2 H 0.6642 0.9513 0.7927 0.164 Uiso 1 1 calc R U . . .
H52B_2 H 0.6937 0.9139 0.8380 0.164 Uiso 1 1 calc R U . . .
C53_2 C 0.7738(11) 0.9096(10) 0.7915(6) 0.141(7) Uani 1 1 d D U . . .
H53A_2 H 0.8180 0.9595 0.8087 0.212 Uiso 1 1 calc R U . . .
H53B_2 H 0.7953 0.8666 0.8018 0.212 Uiso 1 1 calc R U . . .
H53C_2 H 0.7658 0.9040 0.7566 0.212 Uiso 1 1 calc R U . . .
C54A_2 C 0.017(4) 0.556(6) 0.725(3) 0.118(9) Uani 0.381(16) 1 d D U P C 1
H54A_2 H -0.0041 0.5980 0.7126 0.142 Uiso 0.381(16) 1 calc R U P C 1
H54B_2 H -0.0241 0.5052 0.7061 0.142 Uiso 0.381(16) 1 calc R U P C 1
C55A_2 C 0.015(2) 0.564(5) 0.778(2) 0.130(10) Uani 0.381(16) 1 d D U P C 1
H55A_2 H 0.0431 0.6188 0.7959 0.156 Uiso 0.381(16) 1 calc R U P C 1
H55B_2 H 0.0502 0.5313 0.7936 0.156 Uiso 0.381(16) 1 calc R U P C 1
C56A_2 C -0.083(2) 0.538(3) 0.783(2) 0.138(10) Uani 0.381(16) 1 d D U P C 1
H56A_2 H -0.0816 0.5457 0.8180 0.165 Uiso 0.381(16) 1 calc R U P C 1
H56B_2 H -0.1095 0.4812 0.7688 0.165 Uiso 0.381(16) 1 calc R U P C 1
C57A_2 C -0.146(3) 0.583(3) 0.7583(17) 0.152(11) Uani 0.381(16) 1 d D U P C 1
H57A_2 H -0.1591 0.5661 0.7228 0.182 Uiso 0.381(16) 1 calc R U P C 1
H57B_2 H -0.1136 0.6398 0.7672 0.182 Uiso 0.381(16) 1 calc R U P C 1
C58A_2 C -0.238(2) 0.572(3) 0.7724(14) 0.156(12) Uani 0.381(16) 1 d D U P C 1
H58A_2 H -0.2770 0.5953 0.7512 0.187 Uiso 0.381(16) 1 calc R U P C 1
H58B_2 H -0.2677 0.5154 0.7656 0.187 Uiso 0.381(16) 1 calc R U P C 1
C59A_2 C -0.232(3) 0.607(3) 0.8256(15) 0.156(12) Uani 0.381(16) 1 d D U P C 1
H59A_2 H -0.2946 0.5893 0.8273 0.187 Uiso 0.381(16) 1 calc R U P C 1
H59B_2 H -0.1991 0.5760 0.8438 0.187 Uiso 0.381(16) 1 calc R U P C 1
C60A_2 C -0.199(3) 0.685(3) 0.8587(16) 0.161(13) Uani 0.381(16) 1 d D U P C 1
H60A_2 H -0.2296 0.7212 0.8444 0.194 Uiso 0.381(16) 1 calc R U P C 1
H60B_2 H -0.1332 0.7063 0.8627 0.194 Uiso 0.381(16) 1 calc R U P C 1
C61A_2 C -0.215(4) 0.681(3) 0.9071(15) 0.182(17) Uani 0.381(16) 1 d D U P C 1
H61A_2 H -0.1926 0.7335 0.9282 0.273 Uiso 0.381(16) 1 calc R U P C 1
H61B_2 H -0.2799 0.6611 0.9032 0.273 Uiso 0.381(16) 1 calc R U P C 1
H61C_2 H -0.1837 0.6462 0.9215 0.273 Uiso 0.381(16) 1 calc R U P C 1
C54B_2 C 0.032(3) 0.557(4) 0.7239(18) 0.125(7) Uani 0.619(16) 1 d D U P C 2
H54C_2 H -0.0084 0.5110 0.6991 0.150 Uiso 0.619(16) 1 calc R U P C 2
H54D_2 H 0.0168 0.6034 0.7141 0.150 Uiso 0.619(16) 1 calc R U P C 2
C55B_2 C 0.0042(17) 0.551(3) 0.7706(15) 0.140(7) Uani 0.619(16) 1 d D U P C 2
H55C_2 H 0.0483 0.5920 0.7976 0.168 Uiso 0.619(16) 1 calc R U P C 2
H55D_2 H 0.0055 0.4997 0.7779 0.168 Uiso 0.619(16) 1 calc R U P C 2
C56B_2 C -0.0920(17) 0.562(2) 0.7670(12) 0.150(8) Uani 0.619(16) 1 d D U P C 2
H56C_2 H -0.1335 0.5291 0.7360 0.180 Uiso 0.619(16) 1 calc R U P C 2
H56D_2 H -0.0899 0.6168 0.7671 0.180 Uiso 0.619(16) 1 calc R U P C 2
C57B_2 C -0.1297(17) 0.5375(18) 0.8099(12) 0.173(8) Uani 0.619(16) 1 d D U P C 2
H57C_2 H -0.1233 0.4850 0.8128 0.208 Uiso 0.619(16) 1 calc R U P C 2
H57D_2 H -0.0933 0.5748 0.8404 0.208 Uiso 0.619(16) 1 calc R U P C 2
C58B_2 C -0.2311(18) 0.5360(18) 0.8026(15) 0.188(9) Uani 0.619(16) 1 d D U P C 2
H58C_2 H -0.2648 0.5016 0.7706 0.226 Uiso 0.619(16) 1 calc R U P C 2
H58D_2 H -0.2526 0.5100 0.8271 0.226 Uiso 0.619(16) 1 calc R U P C 2
C59B_2 C -0.260(2) 0.612(2) 0.8051(14) 0.205(11) Uani 0.619(16) 1 d D U P C 2
H59C_2 H -0.2894 0.6068 0.7706 0.246 Uiso 0.619(16) 1 calc R U P C 2
H59D_2 H -0.3107 0.5990 0.8199 0.246 Uiso 0.619(16) 1 calc R U P C 2
C60B_2 C -0.229(3) 0.6963(19) 0.8220(16) 0.225(12) Uani 0.619(16) 1 d D U P C 2
H60C_2 H -0.2544 0.7207 0.7961 0.270 Uiso 0.619(16) 1 calc R U P C 2
H60D_2 H -0.1621 0.7133 0.8283 0.270 Uiso 0.619(16) 1 calc R U P C 2
C61B_2 C -0.254(3) 0.725(2) 0.8671(15) 0.242(15) Uani 0.619(16) 1 d D U P C 2
H61D_2 H -0.2309 0.7818 0.8767 0.363 Uiso 0.619(16) 1 calc R U P C 2
H61E_2 H -0.3193 0.7092 0.8609 0.363 Uiso 0.619(16) 1 calc R U P C 2
H61F_2 H -0.2270 0.7018 0.8930 0.363 Uiso 0.619(16) 1 calc R U P C 2
C63_2 C 0.0357(9) 1.2174(8) 0.3118(6) 0.102(4) Uani 1 1 d . U . . .
H63A_2 H 0.0373 1.2093 0.3448 0.123 Uiso 1 1 calc R U . . .
H63B_2 H 0.0184 1.2661 0.3090 0.123 Uiso 1 1 calc R U . . .
C64_2 C 0.1329(10) 1.2260(9) 0.3032(6) 0.110(5) Uani 1 1 d . U . . .
H64A_2 H 0.1517 1.1787 0.3085 0.132 Uiso 1 1 calc R U . . .
H64B_2 H 0.1295 1.2291 0.2692 0.132 Uiso 1 1 calc R U . . .
C65_2 C 0.2062(10) 1.3000(9) 0.3375(6) 0.108(5) Uani 1 1 d . U . . .
H65A_2 H 0.1879 1.3476 0.3324 0.129 Uiso 1 1 calc R U . . .
H65B_2 H 0.2108 1.2969 0.3716 0.129 Uiso 1 1 calc R U . . .
C66_2 C 0.2988(10) 1.3054(9) 0.3271(7) 0.117(5) Uani 1 1 d . U . . .
H66A_2 H 0.3188 1.2599 0.3351 0.141 Uiso 1 1 calc R U . . .
H66B_2 H 0.2917 1.3024 0.2921 0.141 Uiso 1 1 calc R U . . .
C67_2 C 0.3723(10) 1.3803(8) 0.3555(7) 0.113(5) Uani 1 1 d . U . . .
H67A_2 H 0.3825 1.3820 0.3905 0.135 Uiso 1 1 calc R U . . .
H67B_2 H 0.3514 1.4262 0.3490 0.135 Uiso 1 1 calc R U . . .
C68_2 C 0.4643(10) 1.3858(9) 0.3416(7) 0.121(6) Uani 1 1 d . U . . .
H68A_2 H 0.4849 1.3400 0.3483 0.145 Uiso 1 1 calc R U . . .
H68B_2 H 0.4533 1.3831 0.3065 0.145 Uiso 1 1 calc R U . . .
C69_2 C 0.5394(12) 1.4598(10) 0.3685(8) 0.148(7) Uani 1 1 d . U . . .
H69A_2 H 0.5500 1.4632 0.4037 0.177 Uiso 1 1 calc R U . . .
H69B_2 H 0.5196 1.5058 0.3613 0.177 Uiso 1 1 calc R U . . .
C70_2 C 0.6300(11) 1.4625(10) 0.3545(8) 0.154(7) Uani 1 1 d . U . . .
H70A_2 H 0.6757 1.5110 0.3728 0.230 Uiso 1 1 calc R U . . .
H70B_2 H 0.6507 1.4177 0.3623 0.230 Uiso 1 1 calc R U . . .
H70C_2 H 0.6203 1.4604 0.3198 0.230 Uiso 1 1 calc R U . . .
C71_2 C -0.1361(10) 1.1416(9) 0.2758(6) 0.120(5) Uani 1 1 d . U . . .
H71A_2 H -0.1501 1.1891 0.2670 0.144 Uiso 1 1 calc R U . . .
H71B_2 H -0.1769 1.0964 0.2504 0.144 Uiso 1 1 calc R U . . .
C72_2 C -0.1602(10) 1.1342(9) 0.3240(7) 0.125(5) Uani 1 1 d . U . . .
H72A_2 H -0.1184 1.1772 0.3505 0.150 Uiso 1 1 calc R U . . .
H72B_2 H -0.1537 1.0840 0.3318 0.150 Uiso 1 1 calc R U . . .
C73_2 C -0.2637(11) 1.1378(11) 0.3191(7) 0.143(6) Uani 1 1 d . U . . .
H73A_2 H -0.2676 1.1917 0.3187 0.172 Uiso 1 1 calc R U . . .
H73B_2 H -0.3042 1.1026 0.2887 0.172 Uiso 1 1 calc R U . . .
C74_2 C -0.2916(12) 1.1116(12) 0.3637(8) 0.158(7) Uani 1 1 d . U . . .
H74A_2 H -0.2452 1.1414 0.3938 0.189 Uiso 1 1 calc R U . . .
H74B_2 H -0.2964 1.0554 0.3612 0.189 Uiso 1 1 calc R U . . .
C75_2 C -0.3867(14) 1.1269(14) 0.3653(9) 0.173(7) Uani 1 1 d . U . . .
H75A_2 H -0.4274 1.1106 0.3321 0.208 Uiso 1 1 calc R U . . .
H75B_2 H -0.4142 1.0939 0.3852 0.208 Uiso 1 1 calc R U . . .
C76_2 C -0.3804(16) 1.2069(16) 0.3846(11) 0.193(9) Uani 1 1 d . U . . .
H76A_2 H -0.4411 1.2149 0.3751 0.231 Uiso 1 1 calc R U . . .
H76B_2 H -0.3409 1.2408 0.3696 0.231 Uiso 1 1 calc R U . . .
C77_2 C -0.3447(15) 1.2327(15) 0.4385(10) 0.185(8) Uani 1 1 d . U . . .
H77A_2 H -0.2856 1.2219 0.4482 0.223 Uiso 1 1 calc R U . . .
H77B_2 H -0.3862 1.2008 0.4534 0.223 Uiso 1 1 calc R U . . .
C78_2 C -0.3327(15) 1.3213(14) 0.4594(10) 0.205(9) Uani 1 1 d . U . . .
H78A_2 H -0.3092 1.3331 0.4946 0.308 Uiso 1 1 calc R U . . .
H78B_2 H -0.2903 1.3536 0.4456 0.308 Uiso 1 1 calc R U . . .
H78C_2 H -0.3911 1.3325 0.4509 0.308 Uiso 1 1 calc R U . . .
C62_2 C -0.0372(9) 1.1462(9) 0.2735(6) 0.103(3) Uani 1 1 d D U . . .

loop_
_atom_site_aniso_label
_atom_site_aniso_U_11
_atom_site_aniso_U_22
_atom_site_aniso_U_33
_atom_site_aniso_U_23
_atom_site_aniso_U_13
_atom_site_aniso_U_12
C1_1 0.035(5) 0.087(8) 0.107(9) 0.063(7) 0.034(5) 0.021(4)
S1_1 0.044(2) 0.124(3) 0.154(4) 0.099(3) 0.038(2) 0.0228(19)
Si1_1 0.168(6) 0.295(8) 0.155(6) 0.171(6) -0.054(5) -0.106(6)
N1_1 0.043(5) 0.123(8) 0.145(9) 0.095(8) 0.034(5) 0.028(5)
C2_1 0.032(5) 0.114(9) 0.133(10) 0.091(9) 0.029(5) 0.011(5)
N2_1 0.035(5) 0.115(8) 0.136(9) 0.093(8) 0.035(5) 0.015(5)
C3_1 0.038(6) 0.130(10) 0.140(11) 0.095(10) 0.029(6) 0.019(6)
C4_1 0.042(6) 0.141(11) 0.146(12) 0.102(10) 0.033(6) 0.024(6)
C5_1 0.043(5) 0.121(10) 0.127(10) 0.087(9) 0.030(5) 0.021(5)
C6_1 0.040(5) 0.117(9) 0.129(10) 0.087(9) 0.035(5) 0.026(5)
C7_1 0.038(7) 0.112(10) 0.136(10) 0.088(9) 0.028(7) 0.015(6)
C8_1 0.056(8) 0.102(9) 0.121(9) 0.074(9) 0.031(7) 0.021(7)
C9_1 0.043(6) 0.100(8) 0.115(9) 0.067(7) 0.029(6) 0.016(5)
C10_1 0.041(6) 0.128(9) 0.143(10) 0.096(9) 0.015(6) 0.011(6)
C11_1 0.050(6) 0.128(10) 0.147(10) 0.096(9) 0.008(6) -0.009(6)
C12_1 0.045(5) 0.114(9) 0.120(8) 0.078(7) 0.023(5) 0.009(5)
C13_1 0.048(5) 0.113(8) 0.112(8) 0.074(7) 0.028(5) 0.014(5)
C14_1 0.047(6) 0.107(9) 0.111(8) 0.072(7) 0.026(6) 0.012(6)
C15_1 0.057(6) 0.107(9) 0.110(8) 0.067(7) 0.028(5) 0.014(5)
C16_1 0.072(7) 0.113(10) 0.112(9) 0.067(8) 0.033(6) 0.014(6)
C17_1 0.083(8) 0.140(12) 0.141(10) 0.102(10) 0.023(7) 0.000(7)
C18_1 0.082(7) 0.131(11) 0.109(9) 0.076(9) 0.032(7) 0.019(7)
C19_1 0.073(8) 0.153(11) 0.116(9) 0.093(9) 0.024(7) 0.019(7)
C20_1 0.061(6) 0.118(8) 0.100(8) 0.070(7) 0.027(5) 0.016(5)
C21_1 0.091(10) 0.172(14) 0.126(9) 0.098(10) 0.043(8) 0.037(9)
C22_1 0.138(14) 0.240(18) 0.145(10) 0.130(11) 0.067(9) 0.089(13)
Si2_1 0.190(7) 0.290(8) 0.170(6) 0.170(6) 0.090(5) 0.136(6)
C23_1 0.241(18) 0.282(13) 0.230(18) 0.173(12) 0.109(15) 0.122(11)
C24_1 0.24(2) 0.304(18) 0.187(12) 0.160(11) 0.106(13) 0.148(16)
C25_1 0.191(12) 0.34(2) 0.181(17) 0.159(17) 0.072(11) 0.146(13)
C26_1 0.050(7) 0.119(10) 0.109(9) 0.078(9) 0.035(7) 0.029(7)
C27_1 0.053(8) 0.119(11) 0.117(9) 0.082(9) 0.027(7) 0.019(7)
C28_1 0.044(6) 0.128(11) 0.122(9) 0.082(9) 0.028(6) 0.023(6)
C29_1 0.045(6) 0.126(11) 0.132(10) 0.095(9) 0.027(6) 0.016(6)
C30_1 0.046(6) 0.133(11) 0.127(10) 0.090(10) 0.023(6) 0.012(6)
C31_1 0.043(5) 0.124(11) 0.121(9) 0.083(9) 0.019(5) 0.005(5)
C32_1 0.045(5) 0.135(10) 0.116(8) 0.082(8) 0.014(5) 0.002(5)
C33_1 0.047(6) 0.139(12) 0.122(10) 0.090(10) 0.026(6) 0.020(6)
C34_1 0.051(6) 0.128(11) 0.108(9) 0.075(9) 0.011(5) 0.004(6)
C35_1 0.060(6) 0.142(10) 0.110(9) 0.079(8) 0.013(5) 0.001(6)
C36_1 0.056(7) 0.155(12) 0.112(10) 0.087(10) 0.009(6) -0.006(7)
C37_1 0.060(7) 0.149(11) 0.094(10) 0.070(10) 0.007(6) 0.004(7)
C38_1 0.061(7) 0.146(12) 0.123(11) 0.087(10) 0.011(7) 0.011(7)
C39_1 0.058(7) 0.144(12) 0.129(11) 0.088(10) 0.004(6) -0.001(7)
C40_1 0.072(10) 0.198(14) 0.123(12) 0.107(12) -0.009(9) -0.019(9)
C41_1 0.120(13) 0.213(14) 0.121(12) 0.113(12) -0.032(10) -0.058(11)
C42_1 0.30(3) 0.347(19) 0.178(14) 0.165(13) 0.009(16) -0.073(16)
C43_1 0.097(11) 0.219(14) 0.184(15) 0.132(12) -0.013(10) -0.035(10)
C44_1 0.155(13) 0.35(2) 0.35(3) 0.297(19) -0.028(13) -0.088(11)
C45_1 0.049(6) 0.140(8) 0.118(8) 0.094(6) 0.020(5) 0.004(5)
C46_1 0.076(9) 0.201(13) 0.147(12) 0.101(9) 0.040(8) 0.028(8)
C47_1 0.078(10) 0.205(14) 0.138(12) 0.090(10) 0.014(9) 0.044(10)
C48_1 0.065(10) 0.238(17) 0.128(13) 0.057(11) 0.001(9) 0.023(10)
C49_1 0.059(9) 0.235(17) 0.126(12) 0.057(11) -0.006(9) 0.019(10)
C50_1 0.057(9) 0.209(16) 0.144(13) 0.056(11) 0.006(10) 0.003(10)
C51_1 0.070(10) 0.211(16) 0.147(14) 0.051(11) 0.013(10) -0.010(10)
C52_1 0.078(10) 0.167(16) 0.158(15) 0.041(11) 0.023(10) -0.023(10)
C53_1 0.102(14) 0.167(16) 0.176(16) 0.023(12) 0.034(12) -0.058(11)
C54_1 0.077(10) 0.160(9) 0.141(10) 0.078(7) 0.031(8) -0.014(7)
C55_1 0.096(12) 0.150(10) 0.168(13) 0.074(9) 0.047(10) -0.009(8)
C56_1 0.176(19) 0.174(13) 0.183(15) 0.057(11) 0.030(13) -0.008(11)
C57_1 0.151(18) 0.156(13) 0.174(15) 0.055(11) 0.008(12) -0.005(10)
C58_1 0.162(19) 0.138(13) 0.152(15) 0.052(11) -0.014(12) -0.017(10)
C59_1 0.22(2) 0.144(13) 0.164(16) 0.088(11) 0.017(13) 0.018(12)
C60_1 0.30(3) 0.149(15) 0.164(18) 0.064(12) 0.012(16) 0.005(14)
C61_1 0.43(4) 0.22(2) 0.25(3) 0.097(19) 0.12(3) 0.08(2)
C62_1 0.049(6) 0.155(8) 0.117(8) 0.094(6) 0.015(5) -0.003(5)
C63_1 0.043(7) 0.150(8) 0.123(9) 0.096(6) 0.014(6) -0.006(5)
C64_1 0.056(9) 0.167(10) 0.123(10) 0.093(7) 0.012(7) 0.005(7)
C65_1 0.071(10) 0.156(10) 0.133(10) 0.097(7) -0.011(7) 0.017(7)
C66_1 0.086(13) 0.214(14) 0.165(13) 0.065(10) -0.007(10) 0.039(10)
C67_1 0.152(17) 0.210(14) 0.162(14) 0.073(10) -0.007(11) 0.038(12)
C68_1 0.24(2) 0.29(2) 0.190(16) 0.095(13) 0.041(14) 0.122(15)
C69_1 0.29(3) 0.260(19) 0.175(16) 0.118(13) 0.046(15) 0.111(16)
C70_1 0.28(3) 0.26(2) 0.203(19) 0.141(17) 0.038(18) 0.070(18)
C71_1 0.066(8) 0.164(9) 0.130(10) 0.109(7) 0.035(7) 0.008(6)
C72_1 0.102(11) 0.181(10) 0.151(10) 0.095(8) 0.026(8) 0.018(7)
C73A_1 0.135(13) 0.224(13) 0.174(13) 0.081(10) 0.033(10) 0.046(10)
C74A_1 0.169(15) 0.236(14) 0.202(14) 0.071(11) 0.035(12) 0.043(11)
C75A_1 0.188(16) 0.255(15) 0.221(15) 0.064(12) 0.052(12) 0.046(12)
C76A_1 0.22(2) 0.27(2) 0.245(18) 0.065(16) 0.076(15) 0.041(16)
C77A_1 0.22(2) 0.29(2) 0.25(2) 0.058(19) 0.079(18) 0.049(19)
C78A_1 0.26(3) 0.31(3) 0.27(3) 0.06(2) 0.10(3) 0.04(3)
C73B_1 0.137(13) 0.222(13) 0.179(13) 0.079(10) 0.036(10) 0.046(10)
C74B_1 0.167(15) 0.245(14) 0.197(13) 0.065(11) 0.036(11) 0.048(11)
C75B_1 0.191(17) 0.255(15) 0.230(16) 0.064(13) 0.031(14) 0.036(13)
C76B_1 0.23(2) 0.29(2) 0.26(2) 0.032(16) 0.030(18) 0.028(17)
C77B_1 0.25(3) 0.31(2) 0.28(3) 0.03(2) 0.03(2) 0.01(2)
C78B_1 0.28(4) 0.35(4) 0.29(3) 0.01(3) 0.02(3) 0.00(3)
C1_2 0.037(7) 0.087(7) 0.105(6) 0.059(5) 0.020(5) 0.006(5)
S1_2 0.105(3) 0.121(3) 0.113(3) 0.073(3) 0.027(3) 0.029(3)
Si1_2 0.103(4) 0.191(5) 0.192(6) 0.139(5) 0.015(4) 0.024(4)
N1_2 0.078(8) 0.105(7) 0.118(8) 0.072(6) 0.035(6) 0.018(6)
C2_2 0.034(7) 0.094(7) 0.105(7) 0.057(6) 0.021(6) 0.002(5)
N2_2 0.063(7) 0.092(7) 0.103(6) 0.058(5) 0.017(5) 0.018(5)
C3_2 0.043(7) 0.099(8) 0.122(8) 0.057(6) 0.033(7) 0.007(6)
C4_2 0.056(9) 0.111(8) 0.143(9) 0.072(7) 0.036(7) 0.021(7)
C5_2 0.037(7) 0.086(7) 0.134(8) 0.065(6) 0.022(6) 0.000(5)
C6_2 0.040(7) 0.093(6) 0.114(7) 0.067(6) 0.018(6) 0.003(5)
C7_2 0.039(8) 0.110(9) 0.167(10) 0.091(9) 0.026(7) 0.007(7)
C8_2 0.032(7) 0.124(9) 0.188(11) 0.111(9) 0.037(8) 0.020(7)
C9_2 0.032(7) 0.109(8) 0.172(9) 0.099(7) 0.030(7) 0.013(6)
C10_2 0.040(8) 0.113(8) 0.174(9) 0.097(7) 0.033(7) 0.010(6)
C11_2 0.049(8) 0.123(8) 0.179(9) 0.105(7) 0.040(7) 0.026(6)
C12_2 0.033(7) 0.117(7) 0.174(8) 0.101(6) 0.033(6) 0.019(6)
C13_2 0.042(7) 0.116(7) 0.174(7) 0.101(6) 0.032(6) 0.014(6)
C14_2 0.034(7) 0.116(8) 0.172(9) 0.103(7) 0.033(7) 0.016(6)
C15_2 0.030(7) 0.126(8) 0.182(8) 0.109(7) 0.035(7) 0.014(6)
C16_2 0.056(9) 0.140(8) 0.184(10) 0.114(7) 0.038(8) 0.031(7)
C17_2 0.064(10) 0.143(10) 0.188(10) 0.118(8) 0.037(8) 0.025(8)
C18_2 0.050(9) 0.151(10) 0.180(10) 0.120(8) 0.040(8) 0.024(8)
C19_2 0.031(7) 0.145(9) 0.191(9) 0.120(7) 0.032(7) 0.011(6)
C20_2 0.046(8) 0.130(8) 0.183(8) 0.110(6) 0.039(7) 0.017(6)
C21_2 0.060(9) 0.151(12) 0.183(10) 0.119(9) 0.036(8) 0.024(8)
C22_2 0.088(11) 0.165(13) 0.192(11) 0.125(11) 0.023(9) 0.017(9)
C23_2 0.098(9) 0.187(16) 0.28(2) 0.143(15) 0.018(10) 0.017(9)
C24_2 0.18(2) 0.252(17) 0.210(12) 0.122(11) 0.047(12) 0.004(14)
C25_2 0.077(11) 0.191(10) 0.213(15) 0.136(9) 0.021(10) 0.021(8)
C26_2 0.044(8) 0.103(9) 0.106(8) 0.059(7) 0.024(7) 0.011(7)
C27_2 0.028(7) 0.112(9) 0.115(9) 0.064(8) 0.006(6) -0.007(6)
C28_2 0.042(8) 0.131(9) 0.126(8) 0.081(7) 0.027(7) 0.007(6)
C29_2 0.048(9) 0.149(9) 0.125(9) 0.075(7) 0.025(7) 0.002(7)
C30_2 0.063(9) 0.145(9) 0.122(9) 0.074(7) 0.020(7) -0.003(7)
C31_2 0.043(8) 0.139(8) 0.121(7) 0.079(6) 0.011(6) -0.005(6)
C32_2 0.046(7) 0.122(7) 0.125(7) 0.084(6) 0.015(6) -0.001(6)
C33_2 0.039(7) 0.125(8) 0.122(8) 0.080(7) 0.026(6) 0.004(6)
C34A_2 0.071(9) 0.149(9) 0.131(7) 0.091(6) 0.014(6) 0.007(7)
C35A_2 0.078(10) 0.154(10) 0.130(7) 0.093(7) 0.014(7) 0.007(8)
C36A_2 0.084(11) 0.155(10) 0.130(9) 0.095(8) 0.013(8) 0.009(9)
C37A_2 0.082(12) 0.156(10) 0.127(9) 0.098(8) 0.012(9) 0.010(9)
C38A_2 0.075(11) 0.149(10) 0.128(9) 0.097(8) 0.011(8) 0.011(8)
C39A_2 0.066(9) 0.146(9) 0.130(7) 0.095(6) 0.010(6) 0.006(7)
C40A_2 0.31(2) 0.197(13) 0.151(15) 0.125(11) 0.048(14) 0.096(14)
C41A_2 0.32(2) 0.201(14) 0.160(17) 0.132(13) 0.045(16) 0.093(15)
Si2A_2 0.38(3) 0.247(17) 0.21(2) 0.183(16) 0.05(2) 0.125(19)
C42A_2 0.41(3) 0.29(3) 0.23(2) 0.20(2) 0.08(2) 0.15(2)
C43A_2 0.38(5) 0.24(2) 0.22(3) 0.181(18) 0.06(3) 0.12(2)
C44A_2 0.38(3) 0.29(3) 0.25(3) 0.17(2) 0.05(2) 0.14(2)
C34B_2 0.067(9) 0.152(9) 0.129(7) 0.089(6) 0.014(6) 0.004(6)
C35B_2 0.085(10) 0.156(10) 0.131(8) 0.087(7) 0.019(7) 0.007(7)
C36B_2 0.091(11) 0.159(10) 0.133(9) 0.090(7) 0.017(8) 0.007(8)
C37B_2 0.085(10) 0.150(10) 0.129(8) 0.094(7) 0.020(7) 0.002(8)
C38B_2 0.080(8) 0.153(9) 0.128(8) 0.096(7) 0.012(7) 0.007(7)
C39B_2 0.063(7) 0.143(9) 0.127(7) 0.093(6) 0.011(6) 0.006(6)
C40B_2 0.30(2) 0.200(14) 0.146(13) 0.114(11) 0.055(13) 0.092(15)
C41B_2 0.32(2) 0.204(14) 0.164(13) 0.119(12) 0.043(13) 0.083(14)
Si2B_2 0.44(2) 0.300(15) 0.224(13) 0.191(12) 0.091(12) 0.161(15)
C42B_2 0.42(3) 0.37(3) 0.20(2) 0.140(19) 0.084(18) 0.14(2)
C43B_2 0.42(3) 0.310(19) 0.26(2) 0.158(17) 0.06(2) 0.15(2)
C44B_2 0.45(3) 0.35(3) 0.27(2) 0.19(2) 0.12(2) 0.15(2)
C45_2 0.045(6) 0.122(7) 0.168(8) 0.107(6) 0.032(5) 0.021(5)
C46_2 0.057(6) 0.137(8) 0.162(10) 0.108(7) 0.035(6) 0.019(5)
C47_2 0.056(7) 0.148(10) 0.156(12) 0.106(9) 0.029(7) 0.015(6)
C48_2 0.062(7) 0.159(11) 0.157(13) 0.097(9) 0.032(7) 0.013(6)
C49_2 0.055(7) 0.175(12) 0.140(12) 0.091(10) 0.025(7) 0.013(6)
C50_2 0.070(8) 0.181(12) 0.129(12) 0.095(10) 0.026(8) 0.005(7)
C51_2 0.072(8) 0.171(12) 0.121(12) 0.081(10) 0.024(8) 0.007(7)
C52_2 0.087(9) 0.179(12) 0.134(13) 0.091(10) 0.021(9) -0.009(8)
C53_2 0.085(9) 0.180(15) 0.151(16) 0.083(13) 0.032(10) -0.007(9)
C54A_2 0.054(10) 0.15(2) 0.188(17) 0.108(14) 0.046(10) 0.030(10)
C55A_2 0.071(13) 0.16(2) 0.193(17) 0.111(14) 0.057(12) 0.037(13)
C56A_2 0.073(13) 0.18(2) 0.200(19) 0.108(16) 0.063(13) 0.041(13)
C57A_2 0.086(14) 0.20(2) 0.21(2) 0.112(18) 0.065(14) 0.056(14)
C58A_2 0.086(15) 0.22(2) 0.21(2) 0.12(2) 0.066(15) 0.064(15)
C59A_2 0.085(18) 0.22(3) 0.21(2) 0.12(2) 0.061(16) 0.075(18)
C60A_2 0.10(2) 0.22(3) 0.22(3) 0.12(2) 0.061(19) 0.077(19)
C61A_2 0.15(3) 0.22(3) 0.22(3) 0.12(2) 0.08(2) 0.06(3)
C54B_2 0.061(9) 0.142(14) 0.216(15) 0.125(11) 0.060(9) 0.031(9)
C55B_2 0.085(11) 0.157(16) 0.232(15) 0.135(12) 0.081(10) 0.042(10)
C56B_2 0.087(11) 0.174(16) 0.259(17) 0.158(13) 0.095(11) 0.051(11)
C57B_2 0.112(12) 0.203(17) 0.285(18) 0.174(14) 0.118(13) 0.058(12)
C58B_2 0.117(13) 0.226(18) 0.31(2) 0.181(17) 0.126(14) 0.068(13)
C59B_2 0.155(17) 0.237(19) 0.31(2) 0.180(19) 0.123(17) 0.087(15)
C60B_2 0.19(2) 0.24(2) 0.32(3) 0.17(2) 0.11(2) 0.092(16)
C61B_2 0.24(3) 0.28(3) 0.32(3) 0.19(2) 0.13(2) 0.14(2)
C63_2 0.066(7) 0.115(8) 0.137(8) 0.095(6) 0.013(6) 0.015(5)
C64_2 0.075(7) 0.129(10) 0.132(11) 0.084(9) 0.022(7) 0.009(6)
C65_2 0.073(7) 0.114(10) 0.151(12) 0.070(9) 0.034(7) 0.021(6)
C66_2 0.076(7) 0.109(10) 0.171(14) 0.052(9) 0.043(8) 0.010(6)
C67_2 0.069(7) 0.091(9) 0.189(14) 0.047(9) 0.045(8) 0.023(6)
C68_2 0.069(8) 0.108(10) 0.191(16) 0.040(10) 0.044(9) 0.022(6)
C69_2 0.081(9) 0.118(11) 0.235(18) 0.043(11) 0.041(10) 0.009(7)
C70_2 0.076(9) 0.126(14) 0.25(2) 0.035(14) 0.047(11) 0.009(9)
C71_2 0.078(7) 0.123(10) 0.176(10) 0.099(8) 0.033(7) 0.017(7)
C72_2 0.084(9) 0.128(12) 0.190(12) 0.101(10) 0.045(9) 0.030(8)
C73_2 0.076(9) 0.170(15) 0.214(15) 0.117(13) 0.048(9) 0.035(9)
C74_2 0.089(10) 0.197(16) 0.219(16) 0.122(13) 0.053(11) 0.041(11)
C75_2 0.092(11) 0.208(16) 0.243(17) 0.100(15) 0.052(11) 0.046(12)
C76_2 0.104(16) 0.221(16) 0.275(19) 0.090(16) 0.045(14) 0.066(14)
C77_2 0.097(16) 0.210(16) 0.269(19) 0.095(17) 0.060(14) 0.040(14)
C78_2 0.132(19) 0.212(16) 0.29(2) 0.086(17) 0.073(16) 0.049(15)
C62_2 0.059(6) 0.128(7) 0.128(7) 0.090(6) 0.011(5) 0.008(5)

loop_
_atom_type_symbol
_atom_type_description
_atom_type_scat_dispersion_real
_atom_type_scat_dispersion_imag
_atom_type_scat_source
C C 0.0033 0.0016 'International Tables Vol C Tables 4.2.6.8 and 6.1.1.4'
H H 0.0000 0.0000 'International Tables Vol C Tables 4.2.6.8 and 6.1.1.4'
N N 0.0061 0.0033 'International Tables Vol C Tables 4.2.6.8 and 6.1.1.4'
S S 0.1246 0.1234 'International Tables Vol C Tables 4.2.6.8 and 6.1.1.4'
Si Si 0.0817 0.0704 'International Tables Vol C Tables 4.2.6.8 and 6.1.1.4'

loop_
_geom_angle_atom_site_label_1
_geom_angle_atom_site_label_2
_geom_angle_atom_site_label_3
_geom_angle
C2_1 C1_1 C6_1 119.6(11)
N2_1 C1_1 C2_1 125.8(10)
N2_1 C1_1 C6_1 114.5(9)
N2_1 S1_1 N1_1 100.5(5)
C41_1 Si1_1 C42_1 104.3(11)
C43_1 Si1_1 C41_1 112.5(8)
C43_1 Si1_1 C42_1 104.2(12)
C44_1 Si1_1 C41_1 111.0(10)
C44_1 Si1_1 C42_1 111.9(12)
C44_1 Si1_1 C43_1 112.4(11)
C6_1 N1_1 S1_1 106.5(8)
C3_1 C2_1 C1_1 117.4(10)
C3_1 C2_1 C7_1 122.3(10)
C7_1 C2_1 C1_1 120.2(11)
C1_1 N2_1 S1_1 106.4(7)
C2_1 C3_1 H3_1 119.5
C2_1 C3_1 C4_1 121.0(11)
C4_1 C3_1 H3_1 119.5
C3_1 C4_1 H4_1 118.2
C5_1 C4_1 C3_1 123.6(12)
C5_1 C4_1 H4_1 118.2
C4_1 C5_1 C26_1 120.4(11)
C6_1 C5_1 C4_1 117.1(11)
C6_1 C5_1 C26_1 122.3(10)
N1_1 C6_1 C1_1 112.1(10)
N1_1 C6_1 C5_1 126.8(10)
C5_1 C6_1 C1_1 120.9(10)
C8_1 C7_1 C2_1 178.3(17)
C7_1 C8_1 C9_1 176.8(13)
C10_1 C9_1 C8_1 118.6(12)
C10_1 C9_1 C14_1 120.1(11)
C14_1 C9_1 C8_1 121.1(11)
C9_1 C10_1 H10_1 119.0
C9_1 C10_1 C11_1 122.1(12)
C11_1 C10_1 H10_1 119.0
C10_1 C11_1 H11_1 121.2
C12_1 C11_1 C10_1 117.5(12)
C12_1 C11_1 H11_1 121.2
C11_1 C12_1 C13_1 121.6(11)
C11_1 C12_1 C15_1 130.6(11)
C13_1 C12_1 C15_1 107.6(12)
C12_1 C13_1 C14_1 119.2(12)
C12_1 C13_1 C45_1 111.1(10)
C14_1 C13_1 C45_1 129.7(11)
C9_1 C14_1 C13_1 119.3(11)
C9_1 C14_1 H14_1 120.4
C13_1 C14_1 H14_1 120.4
C16_1 C15_1 C12_1 129.2(13)
C20_1 C15_1 C12_1 111.0(11)
C20_1 C15_1 C16_1 119.5(12)
C15_1 C16_1 H16_1 120.7
C17_1 C16_1 C15_1 118.6(13)
C17_1 C16_1 H16_1 120.7
C16_1 C17_1 H17_1 119.5
C18_1 C17_1 C16_1 121.1(12)
C18_1 C17_1 H17_1 119.5
C17_1 C18_1 C19_1 120.2(13)
C17_1 C18_1 C21_1 121.3(12)
C19_1 C18_1 C21_1 118.5(14)
C18_1 C19_1 H19_1 121.0
C20_1 C19_1 C18_1 118.0(14)
C20_1 C19_1 H19_1 121.0
C15_1 C20_1 C45_1 109.5(11)
C19_1 C20_1 C15_1 122.5(12)
C19_1 C20_1 C45_1 128.0(13)
C22_1 C21_1 C18_1 177.6(17)
C21_1 C22_1 Si2_1 176.1(16)
C22_1 Si2_1 C23_1 106.5(10)
C22_1 Si2_1 C24_1 111.0(9)
C22_1 Si2_1 C25_1 105.6(8)
C24_1 Si2_1 C23_1 112.5(10)
C25_1 Si2_1 C23_1 109.6(11)
C25_1 Si2_1 C24_1 111.3(11)
Si2_1 C23_1 H23A_1 109.5
Si2_1 C23_1 H23B_1 109.5
Si2_1 C23_1 H23C_1 109.5
H23A_1 C23_1 H23B_1 109.5
H23A_1 C23_1 H23C_1 109.5
H23B_1 C23_1 H23C_1 109.5
Si2_1 C24_1 H24A_1 109.5
Si2_1 C24_1 H24B_1 109.5
Si2_1 C24_1 H24C_1 109.5
H24A_1 C24_1 H24B_1 109.5
H24A_1 C24_1 H24C_1 109.5
H24B_1 C24_1 H24C_1 109.5
Si2_1 C25_1 H25A_1 109.5
Si2_1 C25_1 H25B_1 109.5
Si2_1 C25_1 H25C_1 109.5
H25A_1 C25_1 H25B_1 109.5
H25A_1 C25_1 H25C_1 109.5
H25B_1 C25_1 H25C_1 109.5
C27_1 C26_1 C5_1 175.2(16)
C26_1 C27_1 C28_1 178.1(17)
C29_1 C28_1 C27_1 117.0(10)
C29_1 C28_1 C33_1 121.3(12)
C33_1 C28_1 C27_1 121.7(12)
C28_1 C29_1 H29_1 119.7
C28_1 C29_1 C30_1 120.6(11)
C30_1 C29_1 H29_1 119.7
C29_1 C30_1 H30_1 123.1
C31_1 C30_1 C29_1 113.8(12)
C31_1 C30_1 H30_1 123.1
C30_1 C31_1 C32_1 126.0(12)
C30_1 C31_1 C34_1 127.4(12)
C32_1 C31_1 C34_1 106.6(10)
C31_1 C32_1 C62_1 112.6(11)
C33_1 C32_1 C31_1 117.7(11)
C33_1 C32_1 C62_1 129.6(12)
C28_1 C33_1 H33_1 119.8
C32_1 C33_1 C28_1 120.4(12)
C32_1 C33_1 H33_1 119.8
C35_1 C34_1 C31_1 108.9(11)
C39_1 C34_1 C31_1 130.9(12)
C39_1 C34_1 C35_1 120.1(12)
C34_1 C35_1 C62_1 109.5(10)
C36_1 C35_1 C34_1 119.8(13)
C36_1 C35_1 C62_1 130.8(13)
C35_1 C36_1 H36_1 119.7
C35_1 C36_1 C37_1 120.6(13)
C37_1 C36_1 H36_1 119.7
C36_1 C37_1 C38_1 121.3(12)
C36_1 C37_1 C40_1 118.6(13)
C38_1 C37_1 C40_1 119.9(13)
C37_1 C38_1 H38_1 120.8
C37_1 C38_1 C39_1 118.3(12)
C39_1 C38_1 H38_1 120.8
C34_1 C39_1 C38_1 119.7(13)
C34_1 C39_1 H39_1 120.1
C38_1 C39_1 H39_1 120.1
C41_1 C40_1 C37_1 177.1(19)
C40_1 C41_1 Si1_1 175(2)
Si1_1 C42_1 H42A_1 109.5
Si1_1 C42_1 H42B_1 109.5
Si1_1 C42_1 H42C_1 109.5
H42A_1 C42_1 H42B_1 109.5
H42A_1 C42_1 H42C_1 109.5
H42B_1 C42_1 H42C_1 109.5
Si1_1 C43_1 H43A_1 109.5
Si1_1 C43_1 H43B_1 109.5
Si1_1 C43_1 H43C_1 109.5
H43A_1 C43_1 H43B_1 109.5
H43A_1 C43_1 H43C_1 109.5
H43B_1 C43_1 H43C_1 109.5
Si1_1 C44_1 H44A_1 109.5
Si1_1 C44_1 H44B_1 109.5
Si1_1 C44_1 H44C_1 109.5
H44A_1 C44_1 H44B_1 109.5
H44A_1 C44_1 H44C_1 109.5
H44B_1 C44_1 H44C_1 109.5
C20_1 C45_1 C13_1 100.6(10)
C46_1 C45_1 C13_1 112.1(13)
C46_1 C45_1 C20_1 114.5(13)
C54_1 C45_1 C13_1 114.1(13)
C54_1 C45_1 C20_1 113.5(13)
C54_1 C45_1 C46_1 102.6(13)
C45_1 C46_1 H46A_1 107.7
C45_1 C46_1 H46B_1 107.7
H46A_1 C46_1 H46B_1 107.1
C47_1 C46_1 C45_1 118.4(16)
C47_1 C46_1 H46A_1 107.7
C47_1 C46_1 H46B_1 107.7
C46_1 C47_1 H47A_1 110.0
C46_1 C47_1 H47B_1 110.0
C46_1 C47_1 C48_1 108.3(15)
H47A_1 C47_1 H47B_1 108.4
C48_1 C47_1 H47A_1 110.0
C48_1 C47_1 H47B_1 110.0
C47_1 C48_1 H48A_1 109.3
C47_1 C48_1 H48B_1 109.3
H48A_1 C48_1 H48B_1 107.9
C49_1 C48_1 C47_1 111.7(16)
C49_1 C48_1 H48A_1 109.3
C49_1 C48_1 H48B_1 109.3
C48_1 C49_1 H49A_1 109.1
C48_1 C49_1 H49B_1 109.1
C48_1 C49_1 C50_1 112.3(15)
H49A_1 C49_1 H49B_1 107.9
C50_1 C49_1 H49A_1 109.1
C50_1 C49_1 H49B_1 109.1
C49_1 C50_1 H50A_1 109.6
C49_1 C50_1 H50B_1 109.6
H50A_1 C50_1 H50B_1 108.1
C51_1 C50_1 C49_1 110.5(14)
C51_1 C50_1 H50A_1 109.6
C51_1 C50_1 H50B_1 109.6
C50_1 C51_1 H51A_1 110.1
C50_1 C51_1 H51B_1 110.1
C50_1 C51_1 C52_1 108.1(15)
H51A_1 C51_1 H51B_1 108.4
C52_1 C51_1 H51A_1 110.1
C52_1 C51_1 H51B_1 110.1
C51_1 C52_1 H52A_1 109.9
C51_1 C52_1 H52B_1 109.9
H52A_1 C52_1 H52B_1 108.3
C53_1 C52_1 C51_1 108.7(15)
C53_1 C52_1 H52A_1 109.9
C53_1 C52_1 H52B_1 109.9
C52_1 C53_1 H53A_1 109.5
C52_1 C53_1 H53B_1 109.5
C52_1 C53_1 H53C_1 109.5
H53A_1 C53_1 H53B_1 109.5
H53A_1 C53_1 H53C_1 109.5
H53B_1 C53_1 H53C_1 109.5
C45_1 C54_1 H54A_1 108.1
C45_1 C54_1 H54B_1 108.1
H54A_1 C54_1 H54B_1 107.3
C55_1 C54_1 C45_1 116.7(16)
C55_1 C54_1 H54A_1 108.1
C55_1 C54_1 H54B_1 108.1
C54_1 C55_1 H55A_1 109.7
C54_1 C55_1 H55B_1 109.7
C54_1 C55_1 C56_1 110.0(18)
H55A_1 C55_1 H55B_1 108.2
C56_1 C55_1 H55A_1 109.7
C56_1 C55_1 H55B_1 109.7
C55_1 C56_1 H56A_1 107.9
C55_1 C56_1 H56B_1 107.9
H56A_1 C56_1 H56B_1 107.2
C57_1 C56_1 C55_1 118(2)
C57_1 C56_1 H56A_1 107.9
C57_1 C56_1 H56B_1 107.9
C56_1 C57_1 H57A_1 107.2
C56_1 C57_1 H57B_1 107.2
C56_1 C57_1 C58_1 121(3)
H57A_1 C57_1 H57B_1 106.8
C58_1 C57_1 H57A_1 107.2
C58_1 C57_1 H57B_1 107.2
C57_1 C58_1 H58A_1 108.3
C57_1 C58_1 H58B_1 108.3
C57_1 C58_1 C59_1 116(2)
H58A_1 C58_1 H58B_1 107.4
C59_1 C58_1 H58A_1 108.3
C59_1 C58_1 H58B_1 108.3
C58_1 C59_1 H59A_1 108.1
C58_1 C59_1 H59B_1 108.1
C58_1 C59_1 C60_1 117(3)
H59A_1 C59_1 H59B_1 107.3
C60_1 C59_1 H59A_1 108.1
C60_1 C59_1 H59B_1 108.1
C59_1 C60_1 H60A_1 108.9
C59_1 C60_1 H60B_1 108.9
H60A_1 C60_1 H60B_1 107.7
C61_1 C60_1 C59_1 113(3)
C61_1 C60_1 H60A_1 108.9
C61_1 C60_1 H60B_1 108.9
C60_1 C61_1 H61A_1 109.5
C60_1 C61_1 H61B_1 109.5
C60_1 C61_1 H61C_1 109.5
H61A_1 C61_1 H61B_1 109.5
H61A_1 C61_1 H61C_1 109.5
H61B_1 C61_1 H61C_1 109.5
C32_1 C62_1 C35_1 102.2(11)
C32_1 C62_1 C63_1 109.8(13)
C32_1 C62_1 C71_1 112.5(13)
C35_1 C62_1 C63_1 109.7(13)
C35_1 C62_1 C71_1 110.7(13)
C71_1 C62_1 C63_1 111.6(12)
C62_1 C63_1 H63A_1 108.4
C62_1 C63_1 H63B_1 108.4
H63A_1 C63_1 H63B_1 107.5
C64_1 C63_1 C62_1 115.4(13)
C64_1 C63_1 H63A_1 108.4
C64_1 C63_1 H63B_1 108.4
C63_1 C64_1 H64A_1 108.7
C63_1 C64_1 H64B_1 108.7
C63_1 C64_1 C65_1 114.2(14)
H64A_1 C64_1 H64B_1 107.6
C65_1 C64_1 H64A_1 108.7
C65_1 C64_1 H64B_1 108.7
C64_1 C65_1 H65A_1 109.6
C64_1 C65_1 H65B_1 109.6
C64_1 C65_1 C66_1 110.4(15)
H65A_1 C65_1 H65B_1 108.1
C66_1 C65_1 H65A_1 109.6
C66_1 C65_1 H65B_1 109.6
C65_1 C66_1 H66A_1 108.9
C65_1 C66_1 H66B_1 108.9
H66A_1 C66_1 H66B_1 107.7
C67_1 C66_1 C65_1 113.4(19)
C67_1 C66_1 H66A_1 108.9
C67_1 C66_1 H66B_1 108.9
C66_1 C67_1 H67A_1 111.9
C66_1 C67_1 H67B_1 111.9
C66_1 C67_1 C68_1 99(2)
H67A_1 C67_1 H67B_1 109.6
C68_1 C67_1 H67A_1 111.9
C68_1 C67_1 H67B_1 111.9
C67_1 C68_1 H68A_1 113.5
C67_1 C68_1 H68B_1 113.5
C67_1 C68_1 C69_1 91(2)
H68A_1 C68_1 H68B_1 110.8
C69_1 C68_1 H68A_1 113.5
C69_1 C68_1 H68B_1 113.5
C68_1 C69_1 H69A_1 107.7
C68_1 C69_1 H69B_1 107.7
H69A_1 C69_1 H69B_1 107.1
C70_1 C69_1 C68_1 118(2)
C70_1 C69_1 H69A_1 107.7
C70_1 C69_1 H69B_1 107.7
C69_1 C70_1 H70A_1 109.5
C69_1 C70_1 H70B_1 109.5
C69_1 C70_1 H70C_1 109.5
H70A_1 C70_1 H70B_1 109.5
H70A_1 C70_1 H70C_1 109.5
H70B_1 C70_1 H70C_1 109.5
C62_1 C71_1 H71A_1 108.5
C62_1 C71_1 H71B_1 108.5
H71A_1 C71_1 H71B_1 107.5
C72_1 C71_1 C62_1 115.2(14)
C72_1 C71_1 H71A_1 108.5
C72_1 C71_1 H71B_1 108.5
C71_1 C72_1 H72C_1 109.6
C71_1 C72_1 H72D_1 109.6
C71_1 C72_1 H72A_1 109.2
C71_1 C72_1 H72B_1 109.2
C71_1 C72_1 C73A_1 110.3(17)
C71_1 C72_1 C73B_1 112(2)
H72C_1 C72_1 H72D_1 108.1
H72A_1 C72_1 H72B_1 107.9
C73A_1 C72_1 H72C_1 109.6
C73A_1 C72_1 H72D_1 109.6
C73B_1 C72_1 H72A_1 109.2
C73B_1 C72_1 H72B_1 109.2
C72_1 C73A_1 H73A_1 109.6
C72_1 C73A_1 H73B_1 109.6
H73A_1 C73A_1 H73B_1 108.1
C74A_1 C73A_1 C72_1 110(2)
C74A_1 C73A_1 H73A_1 109.6
C74A_1 C73A_1 H73B_1 109.6
C73A_1 C74A_1 H74A_1 106.9
C73A_1 C74A_1 H74B_1 106.9
C73A_1 C74A_1 C75A_1 122(3)
H74A_1 C74A_1 H74B_1 106.7
C75A_1 C74A_1 H74A_1 106.9
C75A_1 C74A_1 H74B_1 106.9
C74A_1 C75A_1 H75A_1 109.1
C74A_1 C75A_1 H75B_1 109.1
H75A_1 C75A_1 H75B_1 107.8
C76A_1 C75A_1 C74A_1 112(2)
C76A_1 C75A_1 H75A_1 109.1
C76A_1 C75A_1 H75B_1 109.1
C75A_1 C76A_1 H76A_1 110.3
C75A_1 C76A_1 H76B_1 110.3
C75A_1 C76A_1 C77A_1 107(3)
H76A_1 C76A_1 H76B_1 108.6
C77A_1 C76A_1 H76A_1 110.3
C77A_1 C76A_1 H76B_1 110.3
C76A_1 C77A_1 H77A_1 109.8
C76A_1 C77A_1 H77B_1 109.8
H77A_1 C77A_1 H77B_1 108.3
C78A_1 C77A_1 C76A_1 109(3)
C78A_1 C77A_1 H77A_1 109.8
C78A_1 C77A_1 H77B_1 109.8
C77A_1 C78A_1 H78A_1 109.5
C77A_1 C78A_1 H78B_1 109.5
C77A_1 C78A_1 H78C_1 109.5
H78A_1 C78A_1 H78B_1 109.5
H78A_1 C78A_1 H78C_1 109.5
H78B_1 C78A_1 H78C_1 109.5
C72_1 C73B_1 H73C_1 107.9
C72_1 C73B_1 H73D_1 107.9
H73C_1 C73B_1 H73D_1 107.2
C74B_1 C73B_1 C72_1 117(4)
C74B_1 C73B_1 H73C_1 107.9
C74B_1 C73B_1 H73D_1 107.9
C73B_1 C74B_1 H74C_1 107.1
C73B_1 C74B_1 H74D_1 107.1
C73B_1 C74B_1 C75B_1 121(3)
H74C_1 C74B_1 H74D_1 106.8
C75B_1 C74B_1 H74C_1 107.1
C75B_1 C74B_1 H74D_1 107.1
C74B_1 C75B_1 H75C_1 109.0
C74B_1 C75B_1 H75D_1 109.0
H75C_1 C75B_1 H75D_1 107.8
C76B_1 C75B_1 C74B_1 113(3)
C76B_1 C75B_1 H75C_1 109.0
C76B_1 C75B_1 H75D_1 109.0
C75B_1 C76B_1 H76C_1 110.2
C75B_1 C76B_1 H76D_1 110.2
C75B_1 C76B_1 C77B_1 107(3)
H76C_1 C76B_1 H76D_1 108.5
C77B_1 C76B_1 H76C_1 110.2
C77B_1 C76B_1 H76D_1 110.2
C76B_1 C77B_1 H77C_1 109.7
C76B_1 C77B_1 H77D_1 109.7
H77C_1 C77B_1 H77D_1 108.2
C78B_1 C77B_1 C76B_1 110(3)
C78B_1 C77B_1 H77C_1 109.7
C78B_1 C77B_1 H77D_1 109.7
C77B_1 C78B_1 H78D_1 109.5
C77B_1 C78B_1 H78E_1 109.5
C77B_1 C78B_1 H78F_1 109.5
H78D_1 C78B_1 H78E_1 109.5
H78D_1 C78B_1 H78F_1 109.5
H78E_1 C78B_1 H78F_1 109.5
C2_2 C1_2 C6_2 121.9(14)
N2_2 C1_2 C2_2 128.7(12)
N2_2 C1_2 C6_2 109.3(14)
N2_2 S1_2 N1_2 99.9(7)
C22_2 Si1_2 C23_2 107.0(8)
C22_2 Si1_2 C24_2 109.5(11)
C22_2 Si1_2 C25_2 108.7(9)
C24_2 Si1_2 C23_2 112.7(11)
C24_2 Si1_2 C25_2 110.3(9)
C25_2 Si1_2 C23_2 108.6(9)
C6_2 N1_2 S1_2 108.1(10)
C3_2 C2_2 C1_2 116.9(12)
C26_2 C2_2 C1_2 120.9(14)
C26_2 C2_2 C3_2 122.2(14)
C1_2 N2_2 S1_2 108.6(9)
C2_2 C3_2 H3_2 118.5
C4_2 C3_2 C2_2 123.1(15)
C4_2 C3_2 H3_2 118.5
C3_2 C4_2 H4_2 119.8
C5_2 C4_2 C3_2 120.5(15)
C5_2 C4_2 H4_2 119.8
C4_2 C5_2 C6_2 121.9(13)
C4_2 C5_2 C7_2 122.8(15)
C6_2 C5_2 C7_2 115.1(15)
N1_2 C6_2 C1_2 113.9(14)
N1_2 C6_2 C5_2 130.2(13)
C5_2 C6_2 C1_2 115.5(15)
C8_2 C7_2 C5_2 172.8(18)
C7_2 C8_2 C9_2 177.4(16)
C10_2 C9_2 C8_2 115.4(17)
C14_2 C9_2 C8_2 121.0(17)
C14_2 C9_2 C10_2 123.6(13)
C9_2 C10_2 H10_2 120.0
C9_2 C10_2 C11_2 119.9(17)
C11_2 C10_2 H10_2 120.0
C10_2 C11_2 H11_2 121.8
C12_2 C11_2 C10_2 116.4(17)
C12_2 C11_2 H11_2 121.8
C11_2 C12_2 C13_2 124.0(14)
C11_2 C12_2 C15_2 131.9(17)
C13_2 C12_2 C15_2 104.0(17)
C12_2 C13_2 C45_2 114.0(12)
C14_2 C13_2 C12_2 118.6(17)
C14_2 C13_2 C45_2 127.3(16)
C9_2 C14_2 C13_2 117.4(16)
C9_2 C14_2 H14_2 121.3
C13_2 C14_2 H14_2 121.3
C16_2 C15_2 C12_2 125.4(19)
C20_2 C15_2 C12_2 112.5(17)
C20_2 C15_2 C16_2 122.1(16)
C15_2 C16_2 H16_2 121.9
C17_2 C16_2 C15_2 116.2(18)
C17_2 C16_2 H16_2 121.9
C16_2 C17_2 H17_2 118.7
C16_2 C17_2 C18_2 122.6(18)
C18_2 C17_2 H17_2 118.7
C17_2 C18_2 C19_2 119.6(17)
C17_2 C18_2 C21_2 118.3(18)
C19_2 C18_2 C21_2 122(2)
C18_2 C19_2 H19_2 121.0
C20_2 C19_2 C18_2 118.1(19)
C20_2 C19_2 H19_2 121.0
C15_2 C20_2 C19_2 121.2(17)
C15_2 C20_2 C45_2 111.0(15)
C19_2 C20_2 C45_2 127.7(19)
C22_2 C21_2 C18_2 178(2)
C21_2 C22_2 Si1_2 166.8(19)
Si1_2 C23_2 H23A_2 109.5
Si1_2 C23_2 H23B_2 109.5
Si1_2 C23_2 H23C_2 109.5
H23A_2 C23_2 H23B_2 109.5
H23A_2 C23_2 H23C_2 109.5
H23B_2 C23_2 H23C_2 109.5
Si1_2 C24_2 H24A_2 109.5
Si1_2 C24_2 H24B_2 109.5
Si1_2 C24_2 H24C_2 109.5
H24A_2 C24_2 H24B_2 109.5
H24A_2 C24_2 H24C_2 109.5
H24B_2 C24_2 H24C_2 109.5
Si1_2 C25_2 H25A_2 109.5
Si1_2 C25_2 H25B_2 109.5
Si1_2 C25_2 H25C_2 109.5
H25A_2 C25_2 H25B_2 109.5
H25A_2 C25_2 H25C_2 109.5
H25B_2 C25_2 H25C_2 109.5
C27_2 C26_2 C2_2 178.4(14)
C26_2 C27_2 C28_2 172.8(18)
C29_2 C28_2 C27_2 117.4(16)
C29_2 C28_2 C33_2 121.6(14)
C33_2 C28_2 C27_2 121.0(16)
C28_2 C29_2 H29_2 120.2
C28_2 C29_2 C30_2 119.5(17)
C30_2 C29_2 H29_2 120.2
C29_2 C30_2 H30_2 120.7
C31_2 C30_2 C29_2 118.6(17)
C31_2 C30_2 H30_2 120.7
C30_2 C31_2 C32_2 122.7(14)
C30_2 C31_2 C34A_2 144(2)
C30_2 C31_2 C34B_2 123(2)
C32_2 C31_2 C34A_2 93(2)
C32_2 C31_2 C34B_2 114.1(17)
C31_2 C32_2 C62_2 110.1(13)
C33_2 C32_2 C31_2 119.3(15)
C33_2 C32_2 C62_2 130.6(17)
C28_2 C33_2 H33_2 120.9
C32_2 C33_2 C28_2 118.2(16)
C32_2 C33_2 H33_2 120.9
C31_2 C34A_2 C62_2 80.1(18)
C35A_2 C34A_2 C31_2 123(3)
C35A_2 C34A_2 C62_2 157(2)
C39A_2 C34A_2 C31_2 124(3)
C39A_2 C34A_2 C35A_2 112.7(18)
C39A_2 C34A_2 C62_2 44.5(18)
C34A_2 C35A_2 H35A_2 120.7
C36A_2 C35A_2 C34A_2 119(2)
C36A_2 C35A_2 H35A_2 120.7
C35A_2 C36A_2 H36A_2 118.9
C37A_2 C36A_2 C35A_2 122(2)
C37A_2 C36A_2 H36A_2 118.9
C36A_2 C37A_2 C38A_2 116.4(19)
C36A_2 C37A_2 C40A_2 126(4)
C38A_2 C37A_2 C40A_2 117(4)
C37A_2 C38A_2 H38A_2 121.3
C39A_2 C38A_2 C37A_2 117.3(19)
C39A_2 C38A_2 H38A_2 121.3
C34A_2 C39A_2 C38A_2 127(2)
C34A_2 C39A_2 C62_2 92(3)
C38A_2 C39A_2 C62_2 138(4)
C41A_2 C40A_2 C37A_2 159(8)
C40A_2 C41A_2 Si2A_2 162(5)
C41A_2 Si2A_2 C42A_2 105.6(19)
C41A_2 Si2A_2 C43A_2 114.8(19)
C43A_2 Si2A_2 C42A_2 113(2)
C44A_2 Si2A_2 C41A_2 100.8(19)
C44A_2 Si2A_2 C42A_2 109(2)
C44A_2 Si2A_2 C43A_2 112(2)
Si2A_2 C42A_2 H42A_2 109.5
Si2A_2 C42A_2 H42B_2 109.5
Si2A_2 C42A_2 H42C_2 109.5
H42A_2 C42A_2 H42B_2 109.5
H42A_2 C42A_2 H42C_2 109.5
H42B_2 C42A_2 H42C_2 109.5
Si2A_2 C43A_2 H43A_2 109.5
Si2A_2 C43A_2 H43B_2 109.5
Si2A_2 C43A_2 H43C_2 109.5
H43A_2 C43A_2 H43B_2 109.5
H43A_2 C43A_2 H43C_2 109.5
H43B_2 C43A_2 H43C_2 109.5
Si2A_2 C44A_2 H44A_2 109.5
Si2A_2 C44A_2 H44B_2 109.5
Si2A_2 C44A_2 H44C_2 109.5
H44A_2 C44A_2 H44B_2 109.5
H44A_2 C44A_2 H44C_2 109.5
H44B_2 C44A_2 H44C_2 109.5
C35B_2 C34B_2 C31_2 134(2)
C39B_2 C34B_2 C31_2 101.3(18)
C39B_2 C34B_2 C35B_2 124.0(14)
C34B_2 C35B_2 H35B_2 121.3
C34B_2 C35B_2 C36B_2 117.5(16)
C36B_2 C35B_2 H35B_2 121.3
C35B_2 C36B_2 H36B_2 120.1
C37B_2 C36B_2 C35B_2 119.8(16)
C37B_2 C36B_2 H36B_2 120.1
C36B_2 C37B_2 C38B_2 122.1(15)
C36B_2 C37B_2 C40B_2 116(2)
C38B_2 C37B_2 C40B_2 120(2)
C37B_2 C38B_2 H38B_2 120.0
C37B_2 C38B_2 C39B_2 120.0(15)
C39B_2 C38B_2 H38B_2 120.0
C34B_2 C39B_2 C38B_2 116.2(14)
C34B_2 C39B_2 C62_2 117.4(16)
C38B_2 C39B_2 C62_2 126.1(17)
C41B_2 C40B_2 C37B_2 176(4)
C40B_2 C41B_2 Si2B_2 178(4)
C41B_2 Si2B_2 C42B_2 104.9(15)
C41B_2 Si2B_2 C43B_2 113.6(16)
C43B_2 Si2B_2 C42B_2 116.6(17)
C44B_2 Si2B_2 C41B_2 103.5(16)
C44B_2 Si2B_2 C42B_2 104.3(16)
C44B_2 Si2B_2 C43B_2 112.6(18)
Si2B_2 C42B_2 H42D_2 109.5
Si2B_2 C42B_2 H42E_2 109.5
Si2B_2 C42B_2 H42F_2 109.5
H42D_2 C42B_2 H42E_2 109.5
H42D_2 C42B_2 H42F_2 109.5
H42E_2 C42B_2 H42F_2 109.5
Si2B_2 C43B_2 H43D_2 109.5
Si2B_2 C43B_2 H43E_2 109.5
Si2B_2 C43B_2 H43F_2 109.5
H43D_2 C43B_2 H43E_2 109.5
H43D_2 C43B_2 H43F_2 109.5
H43E_2 C43B_2 H43F_2 109.5
Si2B_2 C44B_2 H44D_2 109.5
Si2B_2 C44B_2 H44E_2 109.5
Si2B_2 C44B_2 H44F_2 109.5
H44D_2 C44B_2 H44E_2 109.5
H44D_2 C44B_2 H44F_2 109.5
H44E_2 C44B_2 H44F_2 109.5
C13_2 C45_2 C20_2 97.7(14)
C13_2 C45_2 C54A_2 107(3)
C20_2 C45_2 C54A_2 109(4)
C46_2 C45_2 C13_2 113.9(10)
C46_2 C45_2 C20_2 115.4(12)
C46_2 C45_2 C54A_2 113(4)
C54B_2 C45_2 C13_2 106(2)
C54B_2 C45_2 C20_2 109(2)
C54B_2 C45_2 C46_2 113(3)
C45_2 C46_2 H46A_2 108.8
C45_2 C46_2 H46B_2 108.8
C45_2 C46_2 C47_2 113.8(14)
H46A_2 C46_2 H46B_2 107.7
C47_2 C46_2 H46A_2 108.8
C47_2 C46_2 H46B_2 108.8
C46_2 C47_2 H47A_2 109.0
C46_2 C47_2 H47B_2 109.0
C46_2 C47_2 C48_2 112.9(13)
H47A_2 C47_2 H47B_2 107.8
C48_2 C47_2 H47A_2 109.0
C48_2 C47_2 H47B_2 109.0
C47_2 C48_2 H48A_2 109.5
C47_2 C48_2 H48B_2 109.5
C47_2 C48_2 C49_2 110.6(13)
H48A_2 C48_2 H48B_2 108.1
C49_2 C48_2 H48A_2 109.5
C49_2 C48_2 H48B_2 109.5
C48_2 C49_2 H49A_2 109.0
C48_2 C49_2 H49B_2 109.0
H49A_2 C49_2 H49B_2 107.8
C50_2 C49_2 C48_2 113.1(13)
C50_2 C49_2 H49A_2 109.0
C50_2 C49_2 H49B_2 109.0
C49_2 C50_2 H50A_2 108.8
C49_2 C50_2 H50B_2 108.8
C49_2 C50_2 C51_2 113.6(13)
H50A_2 C50_2 H50B_2 107.7
C51_2 C50_2 H50A_2 108.8
C51_2 C50_2 H50B_2 108.8
C50_2 C51_2 H51A_2 108.4
C50_2 C51_2 H51B_2 108.4
H51A_2 C51_2 H51B_2 107.5
C52_2 C51_2 C50_2 115.5(14)
C52_2 C51_2 H51A_2 108.4
C52_2 C51_2 H51B_2 108.4
C51_2 C52_2 H52A_2 109.5
C51_2 C52_2 H52B_2 109.5
H52A_2 C52_2 H52B_2 108.1
C53_2 C52_2 C51_2 110.7(15)
C53_2 C52_2 H52A_2 109.5
C53_2 C52_2 H52B_2 109.5
C52_2 C53_2 H53A_2 109.5
C52_2 C53_2 H53B_2 109.5
C52_2 C53_2 H53C_2 109.5
H53A_2 C53_2 H53B_2 109.5
H53A_2 C53_2 H53C_2 109.5
H53B_2 C53_2 H53C_2 109.5
C45_2 C54A_2 H54A_2 109.3
C45_2 C54A_2 H54B_2 109.3
H54A_2 C54A_2 H54B_2 108.0
C55A_2 C54A_2 C45_2 112(4)
C55A_2 C54A_2 H54A_2 109.3
C55A_2 C54A_2 H54B_2 109.3
C54A_2 C55A_2 H55A_2 109.2
C54A_2 C55A_2 H55B_2 109.2
C54A_2 C55A_2 C56A_2 112(3)
H55A_2 C55A_2 H55B_2 107.9
C56A_2 C55A_2 H55A_2 109.2
C56A_2 C55A_2 H55B_2 109.2
C55A_2 C56A_2 H56A_2 109.0
C55A_2 C56A_2 H56B_2 109.0
C55A_2 C56A_2 C57A_2 113(3)
H56A_2 C56A_2 H56B_2 107.8
C57A_2 C56A_2 H56A_2 109.0
C57A_2 C56A_2 H56B_2 109.0
C56A_2 C57A_2 H57A_2 108.8
C56A_2 C57A_2 H57B_2 108.8
C56A_2 C57A_2 C58A_2 114(2)
H57A_2 C57A_2 H57B_2 107.7
C58A_2 C57A_2 H57A_2 108.8
C58A_2 C57A_2 H57B_2 108.8
C57A_2 C58A_2 H58A_2 108.2
C57A_2 C58A_2 H58B_2 108.2
H58A_2 C58A_2 H58B_2 107.4
C59A_2 C58A_2 C57A_2 116(3)
C59A_2 C58A_2 H58A_2 108.2
C59A_2 C58A_2 H58B_2 108.2
C58A_2 C59A_2 H59A_2 102.7
C58A_2 C59A_2 H59B_2 102.7
H59A_2 C59A_2 H59B_2 105.0
C60A_2 C59A_2 C58A_2 138(3)
C60A_2 C59A_2 H59A_2 102.7
C60A_2 C59A_2 H59B_2 102.7
C59A_2 C60A_2 H60A_2 109.4
C59A_2 C60A_2 H60B_2 109.4
C59A_2 C60A_2 C61A_2 111(3)
H60A_2 C60A_2 H60B_2 108.0
C61A_2 C60A_2 H60A_2 109.4
C61A_2 C60A_2 H60B_2 109.4
C60A_2 C61A_2 H61A_2 109.5
C60A_2 C61A_2 H61B_2 109.5
C60A_2 C61A_2 H61C_2 109.5
H61A_2 C61A_2 H61B_2 109.5
H61A_2 C61A_2 H61C_2 109.5
H61B_2 C61A_2 H61C_2 109.5
C45_2 C54B_2 H54C_2 106.4
C45_2 C54B_2 H54D_2 106.4
C45_2 C54B_2 C55B_2 124(3)
H54C_2 C54B_2 H54D_2 106.5
C55B_2 C54B_2 H54C_2 106.4
C55B_2 C54B_2 H54D_2 106.4
C54B_2 C55B_2 H55C_2 109.2
C54B_2 C55B_2 H55D_2 109.2
C54B_2 C55B_2 C56B_2 112(2)
H55C_2 C55B_2 H55D_2 107.9
C56B_2 C55B_2 H55C_2 109.2
C56B_2 C55B_2 H55D_2 109.2
C55B_2 C56B_2 H56C_2 109.2
C55B_2 C56B_2 H56D_2 109.2
C55B_2 C56B_2 C57B_2 112(2)
H56C_2 C56B_2 H56D_2 107.9
C57B_2 C56B_2 H56C_2 109.2
C57B_2 C56B_2 H56D_2 109.2
C56B_2 C57B_2 H57C_2 109.1
C56B_2 C57B_2 H57D_2 109.1
H57C_2 C57B_2 H57D_2 107.8
C58B_2 C57B_2 C56B_2 112.5(19)
C58B_2 C57B_2 H57C_2 109.1
C58B_2 C57B_2 H57D_2 109.1
C57B_2 C58B_2 H58C_2 107.0
C57B_2 C58B_2 H58D_2 107.0
H58C_2 C58B_2 H58D_2 106.8
C59B_2 C58B_2 C57B_2 121(2)
C59B_2 C58B_2 H58C_2 107.0
C59B_2 C58B_2 H58D_2 107.0
C58B_2 C59B_2 H59C_2 100.8
C58B_2 C59B_2 H59D_2 100.8
H59C_2 C59B_2 H59D_2 104.4
C60B_2 C59B_2 C58B_2 144(3)
C60B_2 C59B_2 H59C_2 100.8
C60B_2 C59B_2 H59D_2 100.8
C59B_2 C60B_2 H60C_2 109.0
C59B_2 C60B_2 H60D_2 109.0
C59B_2 C60B_2 C61B_2 113(3)
H60C_2 C60B_2 H60D_2 107.8
C61B_2 C60B_2 H60C_2 109.0
C61B_2 C60B_2 H60D_2 109.0
C60B_2 C61B_2 H61D_2 109.5
C60B_2 C61B_2 H61E_2 109.5
C60B_2 C61B_2 H61F_2 109.5
H61D_2 C61B_2 H61E_2 109.5
H61D_2 C61B_2 H61F_2 109.5
H61E_2 C61B_2 H61F_2 109.5
H63A_2 C63_2 H63B_2 108.0
C64_2 C63_2 H63A_2 109.4
C64_2 C63_2 H63B_2 109.4
C62_2 C63_2 H63A_2 109.4
C62_2 C63_2 H63B_2 109.4
C62_2 C63_2 C64_2 111.1(14)
C63_2 C64_2 H64A_2 109.0
C63_2 C64_2 H64B_2 109.0
H64A_2 C64_2 H64B_2 107.8
C65_2 C64_2 C63_2 113.1(14)
C65_2 C64_2 H64A_2 109.0
C65_2 C64_2 H64B_2 109.0
C64_2 C65_2 H65A_2 109.5
C64_2 C65_2 H65B_2 109.5
H65A_2 C65_2 H65B_2 108.1
C66_2 C65_2 C64_2 110.5(14)
C66_2 C65_2 H65A_2 109.5
C66_2 C65_2 H65B_2 109.5
C65_2 C66_2 H66A_2 108.8
C65_2 C66_2 H66B_2 108.8
H66A_2 C66_2 H66B_2 107.7
C67_2 C66_2 C65_2 114.0(14)
C67_2 C66_2 H66A_2 108.8
C67_2 C66_2 H66B_2 108.8
C66_2 C67_2 H67A_2 109.1
C66_2 C67_2 H67B_2 109.1
C66_2 C67_2 C68_2 112.4(14)
H67A_2 C67_2 H67B_2 107.9
C68_2 C67_2 H67A_2 109.1
C68_2 C67_2 H67B_2 109.1
C67_2 C68_2 H68A_2 108.7
C67_2 C68_2 H68B_2 108.7
H68A_2 C68_2 H68B_2 107.6
C69_2 C68_2 C67_2 114.4(15)
C69_2 C68_2 H68A_2 108.7
C69_2 C68_2 H68B_2 108.7
C68_2 C69_2 H69A_2 109.0
C68_2 C69_2 H69B_2 109.0
C68_2 C69_2 C70_2 113.0(16)
H69A_2 C69_2 H69B_2 107.8
C70_2 C69_2 H69A_2 109.0
C70_2 C69_2 H69B_2 109.0
C69_2 C70_2 H70A_2 109.5
C69_2 C70_2 H70B_2 109.5
C69_2 C70_2 H70C_2 109.5
H70A_2 C70_2 H70B_2 109.5
H70A_2 C70_2 H70C_2 109.5
H70B_2 C70_2 H70C_2 109.5
H71A_2 C71_2 H71B_2 107.1
C72_2 C71_2 H71A_2 107.7
C72_2 C71_2 H71B_2 107.7
C72_2 C71_2 C62_2 118.3(13)
C62_2 C71_2 H71A_2 107.7
C62_2 C71_2 H71B_2 107.7
C71_2 C72_2 H72A_2 109.8
C71_2 C72_2 H72B_2 109.8
C71_2 C72_2 C73_2 109.5(14)
H72A_2 C72_2 H72B_2 108.2
C73_2 C72_2 H72A_2 109.8
C73_2 C72_2 H72B_2 109.8
C72_2 C73_2 H73A_2 110.2
C72_2 C73_2 H73B_2 110.2
H73A_2 C73_2 H73B_2 108.5
C74_2 C73_2 C72_2 107.4(13)
C74_2 C73_2 H73A_2 110.2
C74_2 C73_2 H73B_2 110.2
C73_2 C74_2 H74A_2 109.8
C73_2 C74_2 H74B_2 109.8
C73_2 C74_2 C75_2 109.6(15)
H74A_2 C74_2 H74B_2 108.2
C75_2 C74_2 H74A_2 109.8
C75_2 C74_2 H74B_2 109.8
C74_2 C75_2 H75A_2 108.8
C74_2 C75_2 H75B_2 108.8
H75A_2 C75_2 H75B_2 107.7
C76_2 C75_2 C74_2 114(2)
C76_2 C75_2 H75A_2 108.8
C76_2 C75_2 H75B_2 108.8
C75_2 C76_2 H76A_2 108.6
C75_2 C76_2 H76B_2 108.6
C75_2 C76_2 C77_2 115(3)
H76A_2 C76_2 H76B_2 107.6
C77_2 C76_2 H76A_2 108.6
C77_2 C76_2 H76B_2 108.6
C76_2 C77_2 H77A_2 108.6
C76_2 C77_2 H77B_2 108.6
C76_2 C77_2 C78_2 115(2)
H77A_2 C77_2 H77B_2 107.5
C78_2 C77_2 H77A_2 108.6
C78_2 C77_2 H77B_2 108.6
C77_2 C78_2 H78A_2 109.5
C77_2 C78_2 H78B_2 109.5
C77_2 C78_2 H78C_2 109.5
H78A_2 C78_2 H78B_2 109.5
H78A_2 C78_2 H78C_2 109.5
H78B_2 C78_2 H78C_2 109.5
C32_2 C62_2 C34A_2 76.6(13)
C32_2 C62_2 C39B_2 96.5(14)
C32_2 C62_2 C63_2 109.9(11)
C32_2 C62_2 C71_2 111.5(10)
C39A_2 C62_2 C32_2 119(2)
C39A_2 C62_2 C34A_2 43.4(17)
C39A_2 C62_2 C63_2 101(3)
C39A_2 C62_2 C71_2 101(3)
C63_2 C62_2 C34A_2 125(3)
C63_2 C62_2 C39B_2 116.4(15)
C71_2 C62_2 C34A_2 113(3)
C71_2 C62_2 C39B_2 108.0(16)
C71_2 C62_2 C63_2 113.3(14)

loop_
_geom_bond_atom_site_label_1
_geom_bond_atom_site_label_2
_geom_bond_distance
C1_1 C2_1 1.445(14)
C1_1 N2_1 1.309(13)
C1_1 C6_1 1.463(14)
S1_1 N1_1 1.638(10)
S1_1 N2_1 1.621(8)
Si1_1 C41_1 1.844(15)
Si1_1 C42_1 1.951(18)
Si1_1 C43_1 1.831(13)
Si1_1 C44_1 1.817(17)
N1_1 C6_1 1.328(14)
C2_1 C3_1 1.380(16)
C2_1 C7_1 1.411(15)
C3_1 H3_1 0.9300
C3_1 C4_1 1.400(14)
C4_1 H4_1 0.9300
C4_1 C5_1 1.397(15)
C5_1 C6_1 1.377(16)
C5_1 C26_1 1.445(15)
C7_1 C8_1 1.174(14)
C8_1 C9_1 1.467(15)
C9_1 C10_1 1.363(16)
C9_1 C14_1 1.365(16)
C10_1 H10_1 0.9300
C10_1 C11_1 1.397(15)
C11_1 H11_1 0.9300
C11_1 C12_1 1.362(17)
C12_1 C13_1 1.387(16)
C12_1 C15_1 1.452(16)
C13_1 C14_1 1.410(14)
C13_1 C45_1 1.538(17)
C14_1 H14_1 0.9300
C15_1 C16_1 1.419(16)
C15_1 C20_1 1.379(17)
C16_1 H16_1 0.9300
C16_1 C17_1 1.373(17)
C17_1 H17_1 0.9300
C17_1 C18_1 1.367(19)
C18_1 C19_1 1.439(17)
C18_1 C21_1 1.466(18)
C19_1 H19_1 0.9300
C19_1 C20_1 1.340(16)
C20_1 C45_1 1.536(15)
C21_1 C22_1 1.192(16)
C22_1 Si2_1 1.817(15)
Si2_1 C23_1 1.90(2)
Si2_1 C24_1 1.86(2)
Si2_1 C25_1 1.82(2)
C23_1 H23A_1 0.9600
C23_1 H23B_1 0.9600
C23_1 H23C_1 0.9600
C24_1 H24A_1 0.9600
C24_1 H24B_1 0.9600
C24_1 H24C_1 0.9600
C25_1 H25A_1 0.9600
C25_1 H25B_1 0.9600
C25_1 H25C_1 0.9600
C26_1 C27_1 1.182(14)
C27_1 C28_1 1.464(16)
C28_1 C29_1 1.367(16)
C28_1 C33_1 1.374(16)
C29_1 H29_1 0.9300
C29_1 C30_1 1.458(15)
C30_1 H30_1 0.9300
C30_1 C31_1 1.362(16)
C31_1 C32_1 1.388(17)
C31_1 C34_1 1.511(16)
C32_1 C33_1 1.363(15)
C32_1 C62_1 1.520(16)
C33_1 H33_1 0.9300
C34_1 C35_1 1.421(17)
C34_1 C39_1 1.374(17)
C35_1 C36_1 1.346(16)
C35_1 C62_1 1.523(18)
C36_1 H36_1 0.9300
C36_1 C37_1 1.380(18)
C37_1 C38_1 1.393(18)
C37_1 C40_1 1.422(17)
C38_1 H38_1 0.9300
C38_1 C39_1 1.411(16)
C39_1 H39_1 0.9300
C40_1 C41_1 1.198(17)
C42_1 H42A_1 0.9600
C42_1 H42B_1 0.9600
C42_1 H42C_1 0.9600
C43_1 H43A_1 0.9600
C43_1 H43B_1 0.9600
C43_1 H43C_1 0.9600
C44_1 H44A_1 0.9600
C44_1 H44B_1 0.9600
C44_1 H44C_1 0.9600
C45_1 C46_1 1.51(2)
C45_1 C54_1 1.50(2)
C46_1 H46A_1 0.9700
C46_1 H46B_1 0.9700
C46_1 C47_1 1.438(18)
C47_1 H47A_1 0.9700
C47_1 H47B_1 0.9700
C47_1 C48_1 1.585(18)
C48_1 H48A_1 0.9700
C48_1 H48B_1 0.9700
C48_1 C49_1 1.42(2)
C49_1 H49A_1 0.9700
C49_1 H49B_1 0.9700
C49_1 C50_1 1.63(2)
C50_1 H50A_1 0.9700
C50_1 H50B_1 0.9700
C50_1 C51_1 1.44(2)
C51_1 H51A_1 0.9700
C51_1 H51B_1 0.9700
C51_1 C52_1 1.56(2)
C52_1 H52A_1 0.9700
C52_1 H52B_1 0.9700
C52_1 C53_1 1.46(2)
C53_1 H53A_1 0.9600
C53_1 H53B_1 0.9600
C53_1 H53C_1 0.9600
C54_1 H54A_1 0.9700
C54_1 H54B_1 0.9700
C54_1 C55_1 1.34(2)
C55_1 H55A_1 0.9700
C55_1 H55B_1 0.9700
C55_1 C56_1 1.60(3)
C56_1 H56A_1 0.9700
C56_1 H56B_1 0.9700
C56_1 C57_1 1.40(3)
C57_1 H57A_1 0.9700
C57_1 H57B_1 0.9700
C57_1 C58_1 1.51(3)
C58_1 H58A_1 0.9700
C58_1 H58B_1 0.9700
C58_1 C59_1 1.54(3)
C59_1 H59A_1 0.9700
C59_1 H59B_1 0.9700
C59_1 C60_1 1.59(3)
C60_1 H60A_1 0.9700
C60_1 H60B_1 0.9700
C60_1 C61_1 1.55(4)
C61_1 H61A_1 0.9600
C61_1 H61B_1 0.9600
C61_1 H61C_1 0.9600
C62_1 C63_1 1.56(2)
C62_1 C71_1 1.55(2)
C63_1 H63A_1 0.9700
C63_1 H63B_1 0.9700
C63_1 C64_1 1.49(2)
C64_1 H64A_1 0.9700
C64_1 H64B_1 0.9700
C64_1 C65_1 1.50(2)
C65_1 H65A_1 0.9700
C65_1 H65B_1 0.9700
C65_1 C66_1 1.55(2)
C66_1 H66A_1 0.9700
C66_1 H66B_1 0.9700
C66_1 C67_1 1.46(3)
C67_1 H67A_1 0.9700
C67_1 H67B_1 0.9700
C67_1 C68_1 1.58(3)
C68_1 H68A_1 0.9700
C68_1 H68B_1 0.9700
C68_1 C69_1 1.66(3)
C69_1 H69A_1 0.9700
C69_1 H69B_1 0.9700
C69_1 C70_1 1.41(3)
C70_1 H70A_1 0.9600
C70_1 H70B_1 0.9600
C70_1 H70C_1 0.9600
C71_1 H71A_1 0.9700
C71_1 H71B_1 0.9700
C71_1 C72_1 1.459(17)
C72_1 H72C_1 0.9700
C72_1 H72D_1 0.9700
C72_1 H72A_1 0.9700
C72_1 H72B_1 0.9700
C72_1 C73A_1 1.58(2)
C72_1 C73B_1 1.58(2)
C73A_1 H73A_1 0.9700
C73A_1 H73B_1 0.9700
C73A_1 C74A_1 1.43(2)
C74A_1 H74A_1 0.9700
C74A_1 H74B_1 0.9700
C74A_1 C75A_1 1.62(3)
C75A_1 H75A_1 0.9700
C75A_1 H75B_1 0.9700
C75A_1 C76A_1 1.44(3)
C76A_1 H76A_1 0.9700
C76A_1 H76B_1 0.9700
C76A_1 C77A_1 1.56(3)
C77A_1 H77A_1 0.9700
C77A_1 H77B_1 0.9700
C77A_1 C78A_1 1.45(3)
C78A_1 H78A_1 0.9600
C78A_1 H78B_1 0.9600
C78A_1 H78C_1 0.9600
C73B_1 H73C_1 0.9700
C73B_1 H73D_1 0.9700
C73B_1 C74B_1 1.42(3)
C74B_1 H74C_1 0.9700
C74B_1 H74D_1 0.9700
C74B_1 C75B_1 1.62(3)
C75B_1 H75C_1 0.9700
C75B_1 H75D_1 0.9700
C75B_1 C76B_1 1.45(3)
C76B_1 H76C_1 0.9700
C76B_1 H76D_1 0.9700
C76B_1 C77B_1 1.57(3)
C77B_1 H77C_1 0.9700
C77B_1 H77D_1 0.9700
C77B_1 C78B_1 1.47(3)
C78B_1 H78D_1 0.9600
C78B_1 H78E_1 0.9600
C78B_1 H78F_1 0.9600
C1_2 C2_2 1.415(18)
C1_2 N2_2 1.348(16)
C1_2 C6_2 1.496(16)
S1_2 N1_2 1.622(12)
S1_2 N2_2 1.592(11)
Si1_2 C22_2 1.822(16)
Si1_2 C23_2 1.883(19)
Si1_2 C24_2 1.84(2)
Si1_2 C25_2 1.843(18)
N1_2 C6_2 1.273(17)
C2_2 C3_2 1.412(17)
C2_2 C26_2 1.403(16)
C3_2 H3_2 0.9300
C3_2 C4_2 1.408(16)
C4_2 H4_2 0.9300
C4_2 C5_2 1.363(19)
C5_2 C6_2 1.449(19)
C5_2 C7_2 1.479(17)
C7_2 C8_2 1.210(15)
C8_2 C9_2 1.430(17)
C9_2 C10_2 1.39(2)
C9_2 C14_2 1.38(2)
C10_2 H10_2 0.9300
C10_2 C11_2 1.412(16)
C11_2 H11_2 0.9300
C11_2 C12_2 1.37(2)
C12_2 C13_2 1.43(2)
C12_2 C15_2 1.503(19)
C13_2 C14_2 1.398(16)
C13_2 C45_2 1.54(2)
C14_2 H14_2 0.9300
C15_2 C16_2 1.43(2)
C15_2 C20_2 1.33(2)
C16_2 H16_2 0.9300
C16_2 C17_2 1.353(19)
C17_2 H17_2 0.9300
C17_2 C18_2 1.36(2)
C18_2 C19_2 1.43(2)
C18_2 C21_2 1.46(2)
C19_2 H19_2 0.9300
C19_2 C20_2 1.356(19)
C20_2 C45_2 1.598(19)
C21_2 C22_2 1.176(18)
C23_2 H23A_2 0.9600
C23_2 H23B_2 0.9600
C23_2 H23C_2 0.9600
C24_2 H24A_2 0.9600
C24_2 H24B_2 0.9600
C24_2 H24C_2 0.9600
C25_2 H25A_2 0.9600
C25_2 H25B_2 0.9600
C25_2 H25C_2 0.9600
C26_2 C27_2 1.175(14)
C27_2 C28_2 1.454(17)
C28_2 C29_2 1.36(2)
C28_2 C33_2 1.435(19)
C29_2 H29_2 0.9300
C29_2 C30_2 1.408(18)
C30_2 H30_2 0.9300
C30_2 C31_2 1.36(2)
C31_2 C32_2 1.40(2)
C31_2 C34A_2 1.66(3)
C31_2 C34B_2 1.448(19)
C32_2 C33_2 1.362(16)
C32_2 C62_2 1.512(19)
C33_2 H33_2 0.9300
C34A_2 C35A_2 1.46(3)
C34A_2 C39A_2 1.39(3)
C34A_2 C62_2 2.03(5)
C35A_2 H35A_2 0.9300
C35A_2 C36A_2 1.40(3)
C36A_2 H36A_2 0.9300
C36A_2 C37A_2 1.40(3)
C37A_2 C38A_2 1.44(3)
C37A_2 C40A_2 1.53(4)
C38A_2 H38A_2 0.9300
C38A_2 C39A_2 1.40(3)
C39A_2 C62_2 1.42(3)
C40A_2 C41A_2 1.20(2)
C41A_2 Si2A_2 1.83(2)
Si2A_2 C42A_2 1.92(3)
Si2A_2 C43A_2 1.85(3)
Si2A_2 C44A_2 1.82(3)
C42A_2 H42A_2 0.9600
C42A_2 H42B_2 0.9600
C42A_2 H42C_2 0.9600
C43A_2 H43A_2 0.9600
C43A_2 H43B_2 0.9600
C43A_2 H43C_2 0.9600
C44A_2 H44A_2 0.9600
C44A_2 H44B_2 0.9600
C44A_2 H44C_2 0.9600
C34B_2 C35B_2 1.392(19)
C34B_2 C39B_2 1.38(2)
C35B_2 H35B_2 0.9300
C35B_2 C36B_2 1.41(2)
C36B_2 H36B_2 0.9300
C36B_2 C37B_2 1.36(2)
C37B_2 C38B_2 1.38(2)
C37B_2 C40B_2 1.49(2)
C38B_2 H38B_2 0.9300
C38B_2 C39B_2 1.426(18)
C39B_2 C62_2 1.57(2)
C40B_2 C41B_2 1.17(2)
C41B_2 Si2B_2 1.824(18)
Si2B_2 C42B_2 1.95(3)
Si2B_2 C43B_2 1.84(3)
Si2B_2 C44B_2 1.82(2)
C42B_2 H42D_2 0.9600
C42B_2 H42E_2 0.9600
C42B_2 H42F_2 0.9600
C43B_2 H43D_2 0.9600
C43B_2 H43E_2 0.9600
C43B_2 H43F_2 0.9600
C44B_2 H44D_2 0.9600
C44B_2 H44E_2 0.9600
C44B_2 H44F_2 0.9600
C45_2 C46_2 1.51(2)
C45_2 C54A_2 1.71(5)
C45_2 C54B_2 1.48(3)
C46_2 H46A_2 0.9700
C46_2 H46B_2 0.9700
C46_2 C47_2 1.514(15)
C47_2 H47A_2 0.9700
C47_2 H47B_2 0.9700
C47_2 C48_2 1.516(17)
C48_2 H48A_2 0.9700
C48_2 H48B_2 0.9700
C48_2 C49_2 1.547(16)
C49_2 H49A_2 0.9700
C49_2 H49B_2 0.9700
C49_2 C50_2 1.521(17)
C50_2 H50A_2 0.9700
C50_2 H50B_2 0.9700
C50_2 C51_2 1.548(17)
C51_2 H51A_2 0.9700
C51_2 H51B_2 0.9700
C51_2 C52_2 1.500(18)
C52_2 H52A_2 0.9700
C52_2 H52B_2 0.9700
C52_2 C53_2 1.468(19)
C53_2 H53A_2 0.9600
C53_2 H53B_2 0.9600
C53_2 H53C_2 0.9600
C54A_2 H54A_2 0.9700
C54A_2 H54B_2 0.9700
C54A_2 C55A_2 1.50(2)
C55A_2 H55A_2 0.9700
C55A_2 H55B_2 0.9700
C55A_2 C56A_2 1.53(2)
C56A_2 H56A_2 0.9700
C56A_2 H56B_2 0.9700
C56A_2 C57A_2 1.53(2)
C57A_2 H57A_2 0.9700
C57A_2 H57B_2 0.9700
C57A_2 C58A_2 1.54(2)
C58A_2 H58A_2 0.9700
C58A_2 H58B_2 0.9700
C58A_2 C59A_2 1.52(2)
C59A_2 H59A_2 0.9700
C59A_2 H59B_2 0.9700
C59A_2 C60A_2 1.45(2)
C60A_2 H60A_2 0.9700
C60A_2 H60B_2 0.9700
C60A_2 C61A_2 1.47(2)
C61A_2 H61A_2 0.9600
C61A_2 H61B_2 0.9600
C61A_2 H61C_2 0.9600
C54B_2 H54C_2 0.9700
C54B_2 H54D_2 0.9700
C54B_2 C55B_2 1.496(19)
C55B_2 H55C_2 0.9700
C55B_2 H55D_2 0.9700
C55B_2 C56B_2 1.53(2)
C56B_2 H56C_2 0.9700
C56B_2 H56D_2 0.9700
C56B_2 C57B_2 1.54(2)
C57B_2 H57C_2 0.9700
C57B_2 H57D_2 0.9700
C57B_2 C58B_2 1.54(2)
C58B_2 H58C_2 0.9700
C58B_2 H58D_2 0.9700
C58B_2 C59B_2 1.50(2)
C59B_2 H59C_2 0.9700
C59B_2 H59D_2 0.9700
C59B_2 C60B_2 1.43(2)
C60B_2 H60C_2 0.9700
C60B_2 H60D_2 0.9700
C60B_2 C61B_2 1.47(2)
C61B_2 H61D_2 0.9600
C61B_2 H61E_2 0.9600
C61B_2 H61F_2 0.9600
C63_2 H63A_2 0.9700
C63_2 H63B_2 0.9700
C63_2 C64_2 1.557(18)
C63_2 C62_2 1.552(19)
C64_2 H64A_2 0.9700
C64_2 H64B_2 0.9700
C64_2 C65_2 1.540(19)
C65_2 H65A_2 0.9700
C65_2 H65B_2 0.9700
C65_2 C66_2 1.516(19)
C66_2 H66A_2 0.9700
C66_2 H66B_2 0.9700
C66_2 C67_2 1.503(19)
C67_2 H67A_2 0.9700
C67_2 H67B_2 0.9700
C67_2 C68_2 1.549(19)
C68_2 H68A_2 0.9700
C68_2 H68B_2 0.9700
C68_2 C69_2 1.49(2)
C69_2 H69A_2 0.9700
C69_2 H69B_2 0.9700
C69_2 C70_2 1.54(2)
C70_2 H70A_2 0.9600
C70_2 H70B_2 0.9600
C70_2 H70C_2 0.9600
C71_2 H71A_2 0.9700
C71_2 H71B_2 0.9700
C71_2 C72_2 1.52(2)
C71_2 C62_2 1.535(19)
C72_2 H72A_2 0.9700
C72_2 H72B_2 0.9700
C72_2 C73_2 1.60(2)
C73_2 H73A_2 0.9700
C73_2 H73B_2 0.9700
C73_2 C74_2 1.53(2)
C74_2 H74A_2 0.9700
C74_2 H74B_2 0.9700
C74_2 C75_2 1.57(2)
C75_2 H75A_2 0.9700
C75_2 H75B_2 0.9700
C75_2 C76_2 1.41(3)
C76_2 H76A_2 0.9700
C76_2 H76B_2 0.9700
C76_2 C77_2 1.47(3)
C77_2 H77A_2 0.9700
C77_2 H77B_2 0.9700
C77_2 C78_2 1.54(3)
C78_2 H78A_2 0.9600
C78_2 H78B_2 0.9600
C78_2 H78C_2 0.9600

loop_
_geom_torsion_atom_site_label_1
_geom_torsion_atom_site_label_2
_geom_torsion_atom_site_label_3
_geom_torsion_atom_site_label_4
_geom_torsion
C1_1 C2_1 C3_1 C4_1 0(2)
S1_1 N1_1 C6_1 C1_1 -1.2(16)
S1_1 N1_1 C6_1 C5_1 -175.8(14)
N1_1 S1_1 N2_1 C1_1 -1.6(12)
C2_1 C1_1 N2_1 S1_1 177.8(13)
C2_1 C1_1 C6_1 N1_1 -176.8(14)
C2_1 C1_1 C6_1 C5_1 -2(2)
C2_1 C3_1 C4_1 C5_1 4(3)
N2_1 C1_1 C2_1 C3_1 -178.0(15)
N2_1 C1_1 C2_1 C7_1 3(2)
N2_1 C1_1 C6_1 N1_1 0(2)
N2_1 C1_1 C6_1 C5_1 175.1(14)
N2_1 S1_1 N1_1 C6_1 1.7(12)
C3_1 C4_1 C5_1 C6_1 -7(2)
C3_1 C4_1 C5_1 C26_1 177.8(15)
C4_1 C5_1 C6_1 C1_1 6(2)
C4_1 C5_1 C6_1 N1_1 -180.0(16)
C6_1 C1_1 C2_1 C3_1 -1(2)
C6_1 C1_1 C2_1 C7_1 179.7(14)
C6_1 C1_1 N2_1 S1_1 1.0(16)
C7_1 C2_1 C3_1 C4_1 179.3(15)
C8_1 C9_1 C10_1 C11_1 -177.8(15)
C8_1 C9_1 C14_1 C13_1 175.3(13)
C9_1 C10_1 C11_1 C12_1 6(3)
C10_1 C9_1 C14_1 C13_1 1(2)
C10_1 C11_1 C12_1 C13_1 -6(2)
C10_1 C11_1 C12_1 C15_1 178.6(15)
C11_1 C12_1 C13_1 C14_1 4(2)
C11_1 C12_1 C13_1 C45_1 -174.7(15)
C11_1 C12_1 C15_1 C16_1 -9(3)
C11_1 C12_1 C15_1 C20_1 177.2(17)
C12_1 C13_1 C14_1 C9_1 -1(2)
C12_1 C13_1 C45_1 C20_1 -3.5(18)
C12_1 C13_1 C45_1 C46_1 118.5(15)
C12_1 C13_1 C45_1 C54_1 -125.4(14)
C12_1 C15_1 C16_1 C17_1 -176.0(16)
C12_1 C15_1 C20_1 C19_1 178.3(14)
C12_1 C15_1 C20_1 C45_1 -3.8(19)
C13_1 C12_1 C15_1 C16_1 175.1(16)
C13_1 C12_1 C15_1 C20_1 1.4(18)
C13_1 C45_1 C46_1 C47_1 -55.7(19)
C13_1 C45_1 C54_1 C55_1 58.0(19)
C14_1 C9_1 C10_1 C11_1 -4(2)
C14_1 C13_1 C45_1 C20_1 178.0(15)
C14_1 C13_1 C45_1 C46_1 -60(2)
C14_1 C13_1 C45_1 C54_1 56(2)
C15_1 C12_1 C13_1 C14_1 -179.7(13)
C15_1 C12_1 C13_1 C45_1 1.6(18)
C15_1 C16_1 C17_1 C18_1 2(2)
C15_1 C20_1 C45_1 C13_1 4.3(17)
C15_1 C20_1 C45_1 C46_1 -116.0(16)
C15_1 C20_1 C45_1 C54_1 126.6(15)
C16_1 C15_1 C20_1 C19_1 4(2)
C16_1 C15_1 C20_1 C45_1 -178.2(14)
C16_1 C17_1 C18_1 C19_1 -2(3)
C16_1 C17_1 C18_1 C21_1 -179.8(15)
C17_1 C18_1 C19_1 C20_1 3(3)
C18_1 C19_1 C20_1 C15_1 -4(2)
C18_1 C19_1 C20_1 C45_1 178.5(16)
C19_1 C20_1 C45_1 C13_1 -177.9(16)
C19_1 C20_1 C45_1 C46_1 62(2)
C19_1 C20_1 C45_1 C54_1 -56(2)
C20_1 C15_1 C16_1 C17_1 -3(2)
C20_1 C45_1 C46_1 C47_1 58(2)
C20_1 C45_1 C54_1 C55_1 -56(2)
C21_1 C18_1 C19_1 C20_1 -179.3(15)
C26_1 C5_1 C6_1 C1_1 -179.1(13)
C26_1 C5_1 C6_1 N1_1 -5(3)
C27_1 C28_1 C29_1 C30_1 -175.6(13)
C27_1 C28_1 C33_1 C32_1 179.0(15)
C28_1 C29_1 C30_1 C31_1 -3(2)
C29_1 C28_1 C33_1 C32_1 1(3)
C29_1 C30_1 C31_1 C32_1 0(3)
C29_1 C30_1 C31_1 C34_1 -177.7(14)
C30_1 C31_1 C32_1 C33_1 3(3)
C30_1 C31_1 C32_1 C62_1 -178.0(17)
C30_1 C31_1 C34_1 C35_1 175.3(17)
C30_1 C31_1 C34_1 C39_1 -5(3)
C31_1 C32_1 C33_1 C28_1 -4(2)
C31_1 C32_1 C62_1 C35_1 2(2)
C31_1 C32_1 C62_1 C63_1 118.6(15)
C31_1 C32_1 C62_1 C71_1 -116.4(16)
C31_1 C34_1 C35_1 C36_1 -175.7(15)
C31_1 C34_1 C35_1 C62_1 4.3(19)
C31_1 C34_1 C39_1 C38_1 175.2(16)
C32_1 C31_1 C34_1 C35_1 -2.8(19)
C32_1 C31_1 C34_1 C39_1 177.1(18)
C32_1 C62_1 C63_1 C64_1 -52.7(16)
C32_1 C62_1 C71_1 C72_1 58.5(17)
C33_1 C28_1 C29_1 C30_1 3(2)
C33_1 C32_1 C62_1 C35_1 -179.0(17)
C33_1 C32_1 C62_1 C63_1 -63(2)
C33_1 C32_1 C62_1 C71_1 62(2)
C34_1 C31_1 C32_1 C33_1 -178.7(14)
C34_1 C31_1 C32_1 C62_1 0(2)
C34_1 C35_1 C36_1 C37_1 -3(3)
C34_1 C35_1 C62_1 C32_1 -4.0(19)
C34_1 C35_1 C62_1 C63_1 -120.4(14)
C34_1 C35_1 C62_1 C71_1 116.1(14)
C35_1 C34_1 C39_1 C38_1 -5(3)
C35_1 C36_1 C37_1 C38_1 2(3)
C35_1 C36_1 C37_1 C40_1 177.1(17)
C35_1 C62_1 C63_1 C64_1 58.9(15)
C35_1 C62_1 C71_1 C72_1 -55.1(16)
C36_1 C35_1 C62_1 C32_1 176.1(18)
C36_1 C35_1 C62_1 C63_1 60(2)
C36_1 C35_1 C62_1 C71_1 -64(2)
C36_1 C37_1 C38_1 C39_1 -2(3)
C37_1 C38_1 C39_1 C34_1 4(3)
C39_1 C34_1 C35_1 C36_1 4(3)
C39_1 C34_1 C35_1 C62_1 -175.6(15)
C40_1 C37_1 C38_1 C39_1 -177.6(17)
C45_1 C13_1 C14_1 C9_1 177.0(15)
C45_1 C46_1 C47_1 C48_1 175.0(12)
C45_1 C54_1 C55_1 C56_1 175.6(14)
C46_1 C45_1 C54_1 C55_1 179.4(15)
C46_1 C47_1 C48_1 C49_1 -173.6(16)
C47_1 C48_1 C49_1 C50_1 179.3(13)
C48_1 C49_1 C50_1 C51_1 -178.4(18)
C49_1 C50_1 C51_1 C52_1 -176.9(13)
C50_1 C51_1 C52_1 C53_1 -177.5(17)
C54_1 C45_1 C46_1 C47_1 -178.5(15)
C54_1 C55_1 C56_1 C57_1 -173(2)
C55_1 C56_1 C57_1 C58_1 -175.6(16)
C56_1 C57_1 C58_1 C59_1 178(2)
C57_1 C58_1 C59_1 C60_1 -179.0(16)
C58_1 C59_1 C60_1 C61_1 -178.9(19)
C62_1 C32_1 C33_1 C28_1 177.8(17)
C62_1 C35_1 C36_1 C37_1 177.1(17)
C62_1 C63_1 C64_1 C65_1 177.6(10)
C62_1 C71_1 C72_1 C73A_1 178(3)
C62_1 C71_1 C72_1 C73B_1 179(5)
C63_1 C62_1 C71_1 C72_1 -177.5(11)
C63_1 C64_1 C65_1 C66_1 -175.9(12)
C64_1 C65_1 C66_1 C67_1 179.9(15)
C65_1 C66_1 C67_1 C68_1 -174.3(15)
C66_1 C67_1 C68_1 C69_1 -173.6(17)
C67_1 C68_1 C69_1 C70_1 -80(3)
C71_1 C62_1 C63_1 C64_1 -178.2(10)
C71_1 C72_1 C73A_1 C74A_1 168(4)
C71_1 C72_1 C73B_1 C74B_1 -162(5)
C72_1 C73A_1 C74A_1 C75A_1 -176(4)
C72_1 C73B_1 C74B_1 C75B_1 -68(10)
C73A_1 C74A_1 C75A_1 C76A_1 -54(7)
C74A_1 C75A_1 C76A_1 C77A_1 175(4)
C75A_1 C76A_1 C77A_1 C78A_1 169(4)
C73B_1 C74B_1 C75B_1 C76B_1 -170(6)
C74B_1 C75B_1 C76B_1 C77B_1 -164(6)
C75B_1 C76B_1 C77B_1 C78B_1 167(8)
C1_2 C2_2 C3_2 C4_2 0.2(17)
S1_2 N1_2 C6_2 C1_2 -4.1(14)
S1_2 N1_2 C6_2 C5_2 -176.0(11)
N1_2 S1_2 N2_2 C1_2 -2.8(10)
C2_2 C1_2 N2_2 S1_2 178.2(10)
C2_2 C1_2 C6_2 N1_2 -175.3(12)
C2_2 C1_2 C6_2 C5_2 -2.1(16)
C2_2 C3_2 C4_2 C5_2 2.7(19)
N2_2 C1_2 C2_2 C3_2 -177.4(11)
N2_2 C1_2 C2_2 C26_2 2(2)
N2_2 C1_2 C6_2 N1_2 2.3(16)
N2_2 C1_2 C6_2 C5_2 175.4(10)
N2_2 S1_2 N1_2 C6_2 4.2(11)
C3_2 C4_2 C5_2 C6_2 -6(2)
C3_2 C4_2 C5_2 C7_2 179.2(11)
C4_2 C5_2 C6_2 C1_2 5.1(18)
C4_2 C5_2 C6_2 N1_2 176.9(14)
C6_2 C1_2 C2_2 C3_2 -0.4(17)
C6_2 C1_2 C2_2 C26_2 179.5(11)
C6_2 C1_2 N2_2 S1_2 0.8(12)
C7_2 C5_2 C6_2 C1_2 -179.3(10)
C7_2 C5_2 C6_2 N1_2 -7(2)
C8_2 C9_2 C10_2 C11_2 176.6(11)
C8_2 C9_2 C14_2 C13_2 -176.1(10)
C9_2 C10_2 C11_2 C12_2 1.0(18)
C10_2 C9_2 C14_2 C13_2 2.1(19)
C10_2 C11_2 C12_2 C13_2 -1(2)
C10_2 C11_2 C12_2 C15_2 -176.3(12)
C11_2 C12_2 C13_2 C14_2 1.4(19)
C11_2 C12_2 C13_2 C45_2 177.3(12)
C11_2 C12_2 C15_2 C16_2 -2(2)
C11_2 C12_2 C15_2 C20_2 176.5(14)
C12_2 C13_2 C14_2 C9_2 -1.9(17)
C12_2 C13_2 C45_2 C20_2 8.5(13)
C12_2 C13_2 C45_2 C46_2 130.7(12)
C12_2 C13_2 C45_2 C54A_2 -104(4)
C12_2 C13_2 C45_2 C54B_2 -104(3)
C12_2 C15_2 C16_2 C17_2 178.0(12)
C12_2 C15_2 C20_2 C19_2 -177.1(10)
C12_2 C15_2 C20_2 C45_2 5.1(17)
C13_2 C12_2 C15_2 C16_2 -178.0(12)
C13_2 C12_2 C15_2 C20_2 0.5(16)
C13_2 C45_2 C46_2 C47_2 -48.6(15)
C13_2 C45_2 C54A_2 C55A_2 -180(6)
C13_2 C45_2 C54B_2 C55B_2 171(5)
C14_2 C9_2 C10_2 C11_2 -1.7(19)
C14_2 C13_2 C45_2 C20_2 -176.0(12)
C14_2 C13_2 C45_2 C46_2 -53.8(18)
C14_2 C13_2 C45_2 C54A_2 71(4)
C14_2 C13_2 C45_2 C54B_2 71(3)
C15_2 C12_2 C13_2 C14_2 177.9(11)
C15_2 C12_2 C13_2 C45_2 -6.2(14)
C15_2 C16_2 C17_2 C18_2 -3(2)
C15_2 C20_2 C45_2 C13_2 -8.0(14)
C15_2 C20_2 C45_2 C46_2 -129.1(15)
C15_2 C20_2 C45_2 C54A_2 103(3)
C15_2 C20_2 C45_2 C54B_2 102(3)
C16_2 C15_2 C20_2 C19_2 1(2)
C16_2 C15_2 C20_2 C45_2 -176.4(10)
C16_2 C17_2 C18_2 C19_2 6(2)
C16_2 C17_2 C18_2 C21_2 -177.0(12)
C17_2 C18_2 C19_2 C20_2 -5(2)
C18_2 C19_2 C20_2 C15_2 1(2)
C18_2 C19_2 C20_2 C45_2 178.4(12)
C19_2 C20_2 C45_2 C13_2 174.5(13)
C19_2 C20_2 C45_2 C46_2 53.4(18)
C19_2 C20_2 C45_2 C54A_2 -75(3)
C19_2 C20_2 C45_2 C54B_2 -75(3)
C20_2 C15_2 C16_2 C17_2 0(2)
C20_2 C45_2 C46_2 C47_2 63.4(16)
C20_2 C45_2 C54A_2 C55A_2 76(8)
C20_2 C45_2 C54B_2 C55B_2 67(6)
C21_2 C18_2 C19_2 C20_2 178.4(12)
C23_2 Si1_2 C22_2 C21_2 47(8)
C24_2 Si1_2 C22_2 C21_2 170(7)
C25_2 Si1_2 C22_2 C21_2 -70(7)
C26_2 C2_2 C3_2 C4_2 -179.7(12)
C27_2 C28_2 C29_2 C30_2 -179.8(11)
C27_2 C28_2 C33_2 C32_2 -177.6(11)
C28_2 C29_2 C30_2 C31_2 -3(2)
C29_2 C28_2 C33_2 C32_2 3.0(19)
C29_2 C30_2 C31_2 C32_2 3(2)
C29_2 C30_2 C31_2 C34A_2 -178(6)
C29_2 C30_2 C31_2 C34B_2 175.3(18)
C30_2 C31_2 C32_2 C33_2 -1(2)
C30_2 C31_2 C32_2 C62_2 178.3(12)
C30_2 C31_2 C34A_2 C35A_2 3(12)
C30_2 C31_2 C34A_2 C39A_2 -170(4)
C30_2 C31_2 C34A_2 C62_2 -178(3)
C30_2 C31_2 C34B_2 C35B_2 7(4)
C30_2 C31_2 C34B_2 C39B_2 -179.8(18)
C31_2 C32_2 C33_2 C28_2 -2.4(18)
C31_2 C32_2 C62_2 C34A_2 1(3)
C31_2 C32_2 C62_2 C39A_2 -7(4)
C31_2 C32_2 C62_2 C39B_2 -1.6(18)
C31_2 C32_2 C62_2 C63_2 -122.7(13)
C31_2 C32_2 C62_2 C71_2 110.8(14)
C31_2 C34A_2 C35A_2 C36A_2 167(6)
C31_2 C34A_2 C39A_2 C38A_2 -177(7)
C31_2 C34A_2 C39A_2 C62_2 -12(7)
C31_2 C34B_2 C35B_2 C36B_2 179(3)
C31_2 C34B_2 C39B_2 C38B_2 -180(3)
C31_2 C34B_2 C39B_2 C62_2 6(3)
C32_2 C31_2 C34A_2 C35A_2 -179(7)
C32_2 C31_2 C34A_2 C39A_2 9(7)
C32_2 C31_2 C34A_2 C62_2 0(3)
C32_2 C31_2 C34B_2 C35B_2 179(3)
C32_2 C31_2 C34B_2 C39B_2 -7(2)
C33_2 C28_2 C29_2 C30_2 0(2)
C33_2 C32_2 C62_2 C34A_2 179(3)
C33_2 C32_2 C62_2 C39A_2 172(4)
C33_2 C32_2 C62_2 C39B_2 177.4(18)
C33_2 C32_2 C62_2 C63_2 56.2(18)
C33_2 C32_2 C62_2 C71_2 -70.3(19)
C34A_2 C31_2 C32_2 C33_2 -180(3)
C34A_2 C31_2 C32_2 C62_2 -1(4)
C34A_2 C35A_2 C36A_2 C37A_2 28(9)
C34A_2 C39A_2 C62_2 C32_2 11(5)
C34A_2 C39A_2 C62_2 C63_2 131(4)
C34A_2 C39A_2 C62_2 C71_2 -112(4)
C35A_2 C34A_2 C39A_2 C38A_2 10(10)
C35A_2 C34A_2 C39A_2 C62_2 175(7)
C35A_2 C36A_2 C37A_2 C38A_2 -22(8)
C35A_2 C36A_2 C37A_2 C40A_2 165(6)
C36A_2 C37A_2 C38A_2 C39A_2 10(8)
C36A_2 C37A_2 C40A_2 C41A_2 -118(24)
C37A_2 C38A_2 C39A_2 C34A_2 -5(10)
C37A_2 C38A_2 C39A_2 C62_2 -162(7)
C37A_2 C40A_2 C41A_2 Si2A_2 164(13)
C38A_2 C37A_2 C40A_2 C41A_2 69(26)
C38A_2 C39A_2 C62_2 C32_2 173(7)
C38A_2 C39A_2 C62_2 C34A_2 162(10)
C38A_2 C39A_2 C62_2 C63_2 -67(8)
C38A_2 C39A_2 C62_2 C71_2 50(9)
C39A_2 C34A_2 C35A_2 C36A_2 -20(9)
C40A_2 C37A_2 C38A_2 C39A_2 -176(6)
C40A_2 C41A_2 Si2A_2 C42A_2 -84(23)
C40A_2 C41A_2 Si2A_2 C43A_2 150(22)
C40A_2 C41A_2 Si2A_2 C44A_2 30(23)
C34B_2 C31_2 C32_2 C33_2 -173.3(16)
C34B_2 C31_2 C32_2 C62_2 6(2)
C34B_2 C35B_2 C36B_2 C37B_2 -1(4)
C34B_2 C39B_2 C62_2 C32_2 -3(3)
C34B_2 C39B_2 C62_2 C63_2 113(2)
C34B_2 C39B_2 C62_2 C71_2 -118(2)
C35B_2 C34B_2 C39B_2 C38B_2 -5(4)
C35B_2 C34B_2 C39B_2 C62_2 -179(3)
C35B_2 C36B_2 C37B_2 C38B_2 -5(4)
C35B_2 C36B_2 C37B_2 C40B_2 -170(2)
C36B_2 C37B_2 C38B_2 C39B_2 6(4)
C37B_2 C38B_2 C39B_2 C34B_2 -1(4)
C37B_2 C38B_2 C39B_2 C62_2 173(3)
C38B_2 C39B_2 C62_2 C32_2 -177(3)
C38B_2 C39B_2 C62_2 C63_2 -61(4)
C38B_2 C39B_2 C62_2 C71_2 68(3)
C39B_2 C34B_2 C35B_2 C36B_2 7(4)
C40B_2 C37B_2 C38B_2 C39B_2 171(3)
C45_2 C13_2 C14_2 C9_2 -177.2(12)
C45_2 C46_2 C47_2 C48_2 177.4(11)
C45_2 C54A_2 C55A_2 C56A_2 -166(5)
C45_2 C54B_2 C55B_2 C56B_2 170(4)
C46_2 C45_2 C54A_2 C55A_2 -54(8)
C46_2 C45_2 C54B_2 C55B_2 -63(6)
C46_2 C47_2 C48_2 C49_2 -176.5(10)
C47_2 C48_2 C49_2 C50_2 177.2(12)
C48_2 C49_2 C50_2 C51_2 174.2(11)
C49_2 C50_2 C51_2 C52_2 178.5(12)
C50_2 C51_2 C52_2 C53_2 177.9(12)
C54A_2 C45_2 C46_2 C47_2 -170(3)
C54A_2 C55A_2 C56A_2 C57A_2 -56(8)
C55A_2 C56A_2 C57A_2 C58A_2 -167(5)
C56A_2 C57A_2 C58A_2 C59A_2 67(6)
C57A_2 C58A_2 C59A_2 C60A_2 60(8)
C58A_2 C59A_2 C60A_2 C61A_2 178(5)
C54B_2 C45_2 C46_2 C47_2 -170(2)
C54B_2 C55B_2 C56B_2 C57B_2 167(4)
C55B_2 C56B_2 C57B_2 C58B_2 -172(3)
C56B_2 C57B_2 C58B_2 C59B_2 -69(4)
C57B_2 C58B_2 C59B_2 C60B_2 -19(8)
C58B_2 C59B_2 C60B_2 C61B_2 -103(6)
C63_2 C64_2 C65_2 C66_2 -179.5(11)
C64_2 C63_2 C62_2 C32_2 62.2(13)
C64_2 C63_2 C62_2 C34A_2 -25.3(19)
C64_2 C63_2 C62_2 C39A_2 -65(3)
C64_2 C63_2 C62_2 C39B_2 -46.2(18)
C64_2 C63_2 C62_2 C71_2 -172.3(10)
C64_2 C65_2 C66_2 C67_2 174.3(12)
C65_2 C66_2 C67_2 C68_2 -176.7(12)
C66_2 C67_2 C68_2 C69_2 179.3(15)
C67_2 C68_2 C69_2 C70_2 178.9(14)
C71_2 C72_2 C73_2 C74_2 167.6(15)
C72_2 C71_2 C62_2 C32_2 66(2)
C72_2 C71_2 C62_2 C34A_2 150.3(17)
C72_2 C71_2 C62_2 C39A_2 -166(3)
C72_2 C71_2 C62_2 C39B_2 170.9(15)
C72_2 C71_2 C62_2 C63_2 -58.7(16)
C72_2 C73_2 C74_2 C75_2 171.1(17)
C73_2 C74_2 C75_2 C76_2 -79(3)
C74_2 C75_2 C76_2 C77_2 -76(3)
C75_2 C76_2 C77_2 C78_2 176.8(18)
C62_2 C32_2 C33_2 C28_2 178.7(12)
C62_2 C34A_2 C35A_2 C36A_2 -12(20)
C62_2 C34A_2 C39A_2 C38A_2 -165(9)
C62_2 C63_2 C64_2 C65_2 175.2(10)
C62_2 C71_2 C72_2 C73_2 175.3(14)
